data_1568863
loop_
_publ_author_name
'Mai, Jonathan'
'R&#xf6;sch, Bastian'
'Patel, Neha'
'Langer, Jens'
'Harder, Sjoerd'

_publ_section_title
;
 On the existence of low-valent magnesium-calcium complexes.
;
_journal_issue 18
_journal_name_full 'Chemical science'
_journal_page_first 4724
_journal_page_last 4734
_journal_paper_doi 10.1039/d3sc00909b
_journal_volume 14
_journal_year 2023
_chemical_absolute_configuration unk
_chemical_formula_moiety 'C94 H136 Ca Mg N4'
_chemical_formula_sum 'C94 H136 Ca Mg N4'
_chemical_formula_weight 1386.45
_space_group_crystal_system orthorhombic
_space_group_IT_number 29
_space_group_name_Hall 'P 2c -2ac'
_space_group_name_H-M_alt 'P c a 21'
_atom_sites_solution_hydrogens mixed
_atom_sites_solution_primary dual
_audit_creation_date 2022-11-11
_audit_creation_method
;
Olex2 1.5
(compiled 2022.04.07 svn.rca3783a0 for OlexSys, GUI svn.r6498)
;
_audit_update_record
;
2023-02-08 deposited with the CCDC.	2023-04-13 downloaded from the CCDC.
;
_cell_angle_alpha 90
_cell_angle_beta 90
_cell_angle_gamma 90
_cell_formula_units_Z 4
_cell_length_a 21.5514(3)
_cell_length_b 13.0869(2)
_cell_length_c 29.0951(4)
_cell_measurement_reflns_used 13240
_cell_measurement_temperature 100.0(3)
_cell_measurement_theta_max 72.0300
_cell_measurement_theta_min 3.9440
_cell_volume 8206.0(2)
_computing_cell_refinement 'CrysAlisPro 1.171.40.84a (Rigaku OD, 2020)'
_computing_data_collection 'CrysAlisPro 1.171.40.84a (Rigaku OD, 2020)'
_computing_data_reduction 'CrysAlisPro 1.171.40.84a (Rigaku OD, 2020)'
_computing_molecular_graphics 'Olex2 1.5 (Dolomanov et al., 2009)'
_computing_publication_material 'Olex2 1.5 (Dolomanov et al., 2009)'
_computing_structure_refinement 'SHELXL 2019/2 (Sheldrick, 2015)'
_computing_structure_solution 'SHELXT  (Sheldrick, 2015)'
_diffrn_ambient_environment N~2~
_diffrn_ambient_temperature 100.0(3)
_diffrn_detector 'CCD plate'
_diffrn_detector_area_resol_mean 5.2903
_diffrn_detector_type AtlasS2
_diffrn_measured_fraction_theta_full 1.000
_diffrn_measured_fraction_theta_max 0.987
_diffrn_measurement_details
;
List of Runs (angles in degrees, time in seconds):

  # Type    Start    End  Width  t~exp~   \w     \q     \k     \f   Frames
#--------------------------------------------------------------------------
  1  \w    -99.00  45.00   1.00   17.50    --  -40.86   0.00  90.00  144
  2  \w    103.00 161.00   1.00   70.00    --  104.57  77.00   0.00   58
  3  \w    121.00 158.00   1.00   70.00    --  104.57 111.00 150.00   37
  4  \w     80.00 178.00   1.00   70.00    --  104.57  45.00-120.00   98
  5  \w    105.00 177.00   1.00   70.00    --  104.57 111.00 -90.00   72
  6  \w    134.00 177.00   1.00   70.00    --  104.57 111.00   0.00   43
  7  \w    108.00 176.00   1.00   70.00    --  104.57 111.00 120.00   68
  8  \w    117.00 143.00   1.00   70.00    --  104.57  77.00 120.00   26
  9  \w     64.00 113.00   1.00   17.50    --   40.86  55.00  96.00   49
 10  \w     14.00  40.00   1.00   17.50    --   40.86  55.00  96.00   26
 11  \w     19.00  45.00   1.00   17.50    --   40.86 -99.00-120.00   26
 12  \w     90.00 141.00   1.00   70.00    --  104.57  61.00-180.00   51
 13  \w    104.00 140.00   1.00   70.00    --  104.57 111.00  60.00   36
 14  \w     94.00 120.00   1.00   70.00    --  104.57 -45.00 150.00   26
 15  \w    149.00 175.00   1.00   70.00    --  104.57  61.00-180.00   26
 16  \w     46.00  73.00   1.00   70.00    --  104.57 -45.00 150.00   27
;
_diffrn_measurement_device 'four-circle diffractometer'
_diffrn_measurement_device_type 'SuperNova, Dual, Cu at home/near, AtlasS2'
_diffrn_measurement_method '\w scans'
_diffrn_orient_matrix_type 'CrysAlisPro convention (1999,Acta A55,543-557)'
_diffrn_orient_matrix_UB_11 -0.0478713000
_diffrn_orient_matrix_UB_12 0.0515968000
_diffrn_orient_matrix_UB_13 -0.0317443000
_diffrn_orient_matrix_UB_21 -0.0240147000
_diffrn_orient_matrix_UB_22 -0.1057880000
_diffrn_orient_matrix_UB_23 -0.0149259000
_diffrn_orient_matrix_UB_31 -0.0473198000
_diffrn_orient_matrix_UB_32 0.0015245000
_diffrn_orient_matrix_UB_33 0.0396776000
_diffrn_radiation_monochromator mirror
_diffrn_radiation_probe x-ray
_diffrn_radiation_type 'Cu K\a'
_diffrn_radiation_wavelength 1.54184
_diffrn_reflns_av_R_equivalents 0.0532
_diffrn_reflns_av_unetI/netI 0.0550
_diffrn_reflns_Laue_measured_fraction_full 1.000
_diffrn_reflns_Laue_measured_fraction_max 0.987
_diffrn_reflns_limit_h_max 25
_diffrn_reflns_limit_h_min -26
_diffrn_reflns_limit_k_max 16
_diffrn_reflns_limit_k_min -15
_diffrn_reflns_limit_l_max 35
_diffrn_reflns_limit_l_min -34
_diffrn_reflns_number 38240
_diffrn_reflns_point_group_measured_fraction_full 0.924
_diffrn_reflns_point_group_measured_fraction_max 0.900
_diffrn_reflns_theta_full 67.684
_diffrn_reflns_theta_max 72.327
_diffrn_reflns_theta_min 3.038
_diffrn_source 'micro-focus sealed X-ray tube'
_diffrn_source_type 'SuperNova (Cu) X-ray Source'
_exptl_absorpt_coefficient_mu 1.079
_exptl_absorpt_correction_T_max 1.000
_exptl_absorpt_correction_T_min 0.724
_exptl_absorpt_correction_type gaussian
_exptl_absorpt_process_details
;
CrysAlisPro 1.171.40.84a (Rigaku Oxford Diffraction, 2020)
Numerical absorption correction based on gaussian integration over
a multifaceted crystal model
Empirical absorption correction using spherical harmonics,
implemented in SCALE3 ABSPACK scaling algorithm.
;
_exptl_crystal_colour 'clear brownish orange'
_exptl_crystal_colour_lustre clear
_exptl_crystal_colour_modifier brownish
_exptl_crystal_colour_primary orange
_exptl_crystal_density_diffrn 1.122
_exptl_crystal_description block
_exptl_crystal_F_000 3040
_exptl_crystal_size_max 0.186
_exptl_crystal_size_mid 0.135
_exptl_crystal_size_min 0.086
_refine_diff_density_max 0.354
_refine_diff_density_min -0.167
_refine_diff_density_rms 0.041
_refine_ls_abs_structure_details
;
 Classical Flack method preferred over Parsons because s.u. lower.
;
_refine_ls_abs_structure_Flack -0.003(10)
_refine_ls_extinction_method none
_refine_ls_goodness_of_fit_ref 1.020
_refine_ls_hydrogen_treatment mixed
_refine_ls_matrix_type full
_refine_ls_number_parameters 1201
_refine_ls_number_reflns 14603
_refine_ls_number_restraints 2124
_refine_ls_restrained_S_all 0.962
_refine_ls_R_factor_all 0.0591
_refine_ls_R_factor_gt 0.0523
_refine_ls_shift/su_max 0.005
_refine_ls_shift/su_mean 0.000
_refine_ls_structure_factor_coef Fsqd
_refine_ls_weighting_details 'w=1/[\s^2^(Fo^2^)+(0.0945P)^2^] where P=(Fo^2^+2Fc^2^)/3'
_refine_ls_weighting_scheme calc
_refine_ls_wR_factor_gt 0.1356
_refine_ls_wR_factor_ref 0.1425
_reflns_Friedel_coverage 0.785
_reflns_Friedel_fraction_full 0.844
_reflns_Friedel_fraction_max 0.808
_reflns_number_gt 13121
_reflns_number_total 14603
_reflns_threshold_expression 'I > 2\s(I)'
_cod_data_source_file d3sc00909b2.cif
_cod_data_source_block hasj210728b
_cod_depositor_comments 'Adding full bibliography for 1568860--1568864.cif.'
_cod_database_code 1568863
_shelx_shelxl_version_number 2019/2
_chemical_oxdiff_formula C94H136CaMgN4
_shelx_space_group_comment
;
The symmetry employed for this shelxl refinement is uniquely defined
by the following loop, which should always be used as a source of
symmetry information in preference to the above space-group names.
They are only intended as comments.
;
_olex2_refinement_description
;
1. Fixed Uiso
 At 1.2 times of:
  All C(H) groups, All C(H,H) groups
 At 1.5 times of:
  All C(H,H,H) groups
2. Restrained distances
 C92A-C91A \\sim C92-C91 \\sim C94-C93 \\sim C93A-C94A \\sim C43A-C42A \\sim
C43-C42 \\sim C41-C40 ~
 C41A-C40A
 with sigma of 0.02
 C65-C66 \\sim C65A-C66A \\sim C66A-C67A \\sim C67-C66
 with sigma of 0.01
 C39A-C42A \\sim C40A-C39A \\sim C42-C39 \\sim C40-C39 \\sim C69A-C72A \\sim
C72-C69 \\sim C70A-C69A ~
 C69-C70 \\sim C74-C75 \\sim C74A-C75A \\sim C77-C78 \\sim C74A-C77A \\sim
C91-C90 \\sim C91A-C90A ~
 C93-C90 \\sim C93A-C90A
 with sigma of 0.02
 C39-C33 \\sim C39A-C33 \\sim C90-C84 \\sim C84-C90A
 with sigma of 0.02
 C65A-C64A \\sim C64-C65 \\sim C67-C68 \\sim C68A-C67A
 with sigma of 0.02
 C68A-C63 \\sim C68-C63 \\sim C64A-C63 \\sim C64-C63
 with sigma of 0.02
 C40A-C42A \\sim C40-C42
 with sigma of 0.02
3. Uiso/Uaniso restraints and constraints
C90 \\sim C91 \\sim C92 \\sim C93 \\sim C94 \\sim C90A \\sim C91A \\sim C92A
\\sim C93A \\sim C94A: within 4A with sigma of 0.02 and sigma for terminal
atoms of 0.04 within 4A
C39 \\sim C40 \\sim C41 \\sim C42 \\sim C43 \\sim C39A \\sim C40A \\sim C41A
\\sim C42A \\sim C43A: within 4A with sigma of 0.02 and sigma for terminal
atoms of 0.04 within 4A
C63 \\sim C64 \\sim C65 \\sim C66 \\sim C67 \\sim C68 \\sim C69 \\sim C70 \\sim
C71 \\sim C72 \\sim C73 \\sim C74 \\sim C75 \\sim C76 \\sim C77 \\sim C78 \\sim
C64A \\sim C65A \\sim C66A \\sim C67A \\sim C68A \\sim C69A \\sim C70A \\sim
C71A \\sim C72A \\sim C73A \\sim C74A \\sim C75A \\sim C76A \\sim C77A \\sim
C78A: within 4A with sigma of 0.02 and sigma for terminal atoms of 0.04 within
4A
C42 \\sim C42A \\sim C39 \\sim C39A \\sim C43A: within 4A with sigma of 0.01
and sigma for terminal atoms of 0.02 within 4A
4. Others
 Sof(C90A)=Sof(H90A)=Sof(C91A)=Sof(H91C)=Sof(H91D)=Sof(C92A)=Sof(H92D)=
 Sof(H92E)=Sof(H92F)=Sof(C93A)=Sof(H93C)=Sof(H93D)=Sof(C94A)=Sof(H94D)=
 Sof(H94E)=Sof(H94F)=1-FVAR(1)
 Sof(C90)=Sof(H90)=Sof(C91)=Sof(H91A)=Sof(H91B)=Sof(C92)=Sof(H92A)=Sof(H92B)=
 Sof(H92C)=Sof(C93)=Sof(H93A)=Sof(H93B)=Sof(C94)=Sof(H94A)=Sof(H94B)=Sof(H94C)=
 FVAR(1)
 Sof(C64A)=Sof(C65A)=Sof(H65A)=Sof(C66A)=Sof(H66A)=Sof(C67A)=Sof(H67A)=
 Sof(C68A)=Sof(C69A)=Sof(H69A)=Sof(C70A)=Sof(H70C)=Sof(H70D)=Sof(C71A)=
 Sof(H71D)=Sof(H71E)=Sof(H71F)=Sof(C72A)=Sof(H72C)=Sof(H72D)=Sof(C73A)=
 Sof(H73D)=Sof(H73E)=Sof(H73F)=Sof(C74A)=Sof(H74A)=Sof(C75A)=Sof(H75C)=
 Sof(H75D)=Sof(C76A)=Sof(H76D)=Sof(H76E)=Sof(H76F)=Sof(C77A)=Sof(H77C)=
 Sof(H77D)=Sof(C78A)=Sof(H78D)=Sof(H78E)=Sof(H78F)=1-FVAR(2)
 Sof(C64)=Sof(C65)=Sof(H65)=Sof(C66)=Sof(H66)=Sof(C67)=Sof(H67)=Sof(C68)=
 Sof(C69)=Sof(H69)=Sof(C70)=Sof(H70A)=Sof(H70B)=Sof(C71)=Sof(H71A)=Sof(H71B)=
 Sof(H71C)=Sof(C72)=Sof(H72A)=Sof(H72B)=Sof(C73)=Sof(H73A)=Sof(H73B)=Sof(H73C)=
 Sof(C74)=Sof(H74)=Sof(C75)=Sof(H75A)=Sof(H75B)=Sof(C76)=Sof(H76A)=Sof(H76B)=
 Sof(H76C)=Sof(C77)=Sof(H77A)=Sof(H77B)=Sof(C78)=Sof(H78A)=Sof(H78B)=Sof(H78C)=
 FVAR(2)
 Sof(C39A)=Sof(H39A)=Sof(C40A)=Sof(H40C)=Sof(H40D)=Sof(C41A)=Sof(H41D)=
 Sof(H41E)=Sof(H41F)=Sof(C42A)=Sof(H42C)=Sof(H42D)=Sof(C43A)=Sof(H43D)=
 Sof(H43E)=Sof(H43F)=1-FVAR(3)
 Sof(C39)=Sof(H39)=Sof(C40)=Sof(H40A)=Sof(H40B)=Sof(C41)=Sof(H41A)=Sof(H41B)=
 Sof(H41C)=Sof(C42)=Sof(H42A)=Sof(H42B)=Sof(C43)=Sof(H43A)=Sof(H43B)=Sof(H43C)=
 FVAR(3)
5.a Ternary CH refined with riding coordinates:
 C18(H18), C23(H23), C34(H34), C85(H85), C39(H39), C69(H69), C74(H74),
 C90(H90), C39A(H39A), C69A(H69A), C74A(H74A), C90A(H90A)
5.b Secondary CH2 refined with riding coordinates:
 C19(H19A,H19B), C21(H21A,H21B), C24(H24A,H24B), C26(H26A,H26B), C35(H35A,
 H35B), C37(H37A,H37B), C86(H86A,H86B), C88(H88A,H88B), C40(H40A,H40B),
 C42(H42A,H42B), C70(H70A,H70B), C72(H72A,H72B), C75(H75A,H75B), C77(H77A,H77B),
  C91(H91A,H91B), C93(H93A,H93B), C40A(H40C,H40D), C42A(H42C,H42D), C70A(H70C,
 H70D), C72A(H72C,H72D), C75A(H75C,H75D), C77A(H77C,H77D), C91A(H91C,H91D),
 C93A(H93C,H93D)
5.c Aromatic/amide H refined with riding coordinates:
 C2(H2), C14(H14), C15(H15), C16(H16), C30(H30), C31(H31), C32(H32), C60(H60),
 C81(H81), C82(H82), C83(H83), C65(H65), C66(H66), C67(H67), C65A(H65A),
 C66A(H66A), C67A(H67A)
5.d Idealised Me refined as rotating group:
 C5(H5A,H5B,H5C), C6(H6A,H6B,H6C), C7(H7A,H7B,H7C), C9(H9A,H9B,H9C), C10(H10A,
 H10B,H10C), C11(H11A,H11B,H11C), C20(H20A,H20B,H20C), C22(H22A,H22B,H22C),
 C25(H25A,H25B,H25C), C27(H27A,H27B,H27C), C36(H36A,H36B,H36C), C38(H38A,H38B,
 H38C), C58(H58A,H58B,H58C), C62(H62A,H62B,H62C), C87(H87A,H87B,H87C), C89(H89A,
 H89B,H89C), C41(H41A,H41B,H41C), C43(H43A,H43B,H43C), C71(H71A,H71B,H71C),
 C73(H73A,H73B,H73C), C76(H76A,H76B,H76C), C78(H78A,H78B,H78C), C92(H92A,H92B,
 H92C), C94(H94A,H94B,H94C), C41A(H41D,H41E,H41F), C43A(H43D,H43E,H43F),
 C71A(H71D,H71E,H71F), C73A(H73D,H73E,H73F), C76A(H76D,H76E,H76F), C78A(H78D,
 H78E,H78F), C92A(H92D,H92E,H92F), C94A(H94D,H94E,H94F)
;
_olex2_date_sample_data_collection 2021-07-28
_olex2_submission_special_instructions 'No special instructions were received'
_oxdiff_exptl_absorpt_empirical_details
;
Empirical correction (ABSPACK) includes:
- Absorption correction using spherical harmonics
- Frame scaling
;
_oxdiff_exptl_absorpt_empirical_full_max 1.339
_oxdiff_exptl_absorpt_empirical_full_min 0.715

loop_
_space_group_symop_operation_xyz
'x, y, z'
'-x, -y, z+1/2'
'x+1/2, -y, z'
'-x+1/2, y, z+1/2'

loop_
_atom_site_label
_atom_site_type_symbol
_atom_site_fract_x
_atom_site_fract_y
_atom_site_fract_z
_atom_site_U_iso_or_equiv
_atom_site_adp_type
_atom_site_occupancy
_atom_site_site_symmetry_order
_atom_site_calc_flag
_atom_site_refinement_flags_posn
_atom_site_refinement_flags_adp
_atom_site_refinement_flags_occupancy
_atom_site_disorder_assembly
_atom_site_disorder_group
Ca1 Ca 0.47786(3) 0.77469(5) 0.41120(3) 0.02414(15) Uani 1 1 d . . . . .
Mg1 Mg 0.57635(5) 0.68658(9) 0.58600(4) 0.0223(2) Uani 1 1 d . . . . .
N1 N 0.59624(14) 0.5303(2) 0.59983(10) 0.0249(6) Uani 1 1 d . . . . .
N2 N 0.59198(15) 0.7309(2) 0.65471(10) 0.0238(6) Uani 1 1 d . . . . .
N3 N 0.53196(13) 0.7962(3) 0.34222(10) 0.0242(6) Uani 1 1 d . . . . .
N4 N 0.40016(13) 0.8376(2) 0.36259(11) 0.0245(6) Uani 1 1 d . . . . .
C1 C 0.61110(18) 0.4965(3) 0.64164(14) 0.0288(8) Uani 1 1 d . . . . .
C2 C 0.61649(19) 0.5616(3) 0.67999(13) 0.0308(8) Uani 1 1 d . . . . .
H2 H 0.627986 0.525473 0.706998 0.037 Uiso 1 1 calc R U . . .
C3 C 0.60908(18) 0.6666(3) 0.68818(13) 0.0271(7) Uani 1 1 d . . . . .
C4 C 0.6256(2) 0.3820(3) 0.65611(15) 0.0368(9) Uani 1 1 d . . . . .
C5 C 0.6257(2) 0.3009(3) 0.61786(16) 0.0395(10) Uani 1 1 d . . . . .
H5A H 0.583769 0.294001 0.605242 0.059 Uiso 1 1 calc R U . . .
H5B H 0.639202 0.235220 0.630547 0.059 Uiso 1 1 calc R U . . .
H5C H 0.654274 0.321954 0.593415 0.059 Uiso 1 1 calc R U . . .
C6 C 0.5780(3) 0.3480(3) 0.69281(17) 0.0463(11) Uani 1 1 d . . . . .
H6A H 0.579924 0.394572 0.719146 0.069 Uiso 1 1 calc R U . . .
H6B H 0.587764 0.278411 0.702967 0.069 Uiso 1 1 calc R U . . .
H6C H 0.536194 0.349424 0.679601 0.069 Uiso 1 1 calc R U . . .
C7 C 0.6908(3) 0.3760(4) 0.67879(17) 0.0480(12) Uani 1 1 d . . . . .
H7A H 0.722207 0.399682 0.656908 0.072 Uiso 1 1 calc R U . . .
H7B H 0.699617 0.305129 0.687512 0.072 Uiso 1 1 calc R U . . .
H7C H 0.691610 0.419351 0.706237 0.072 Uiso 1 1 calc R U . . .
C8 C 0.6238(2) 0.6943(3) 0.74009(13) 0.0344(9) Uani 1 1 d . . . . .
C9 C 0.5799(2) 0.6326(3) 0.77194(15) 0.0400(10) Uani 1 1 d . . . . .
H9A H 0.537136 0.656404 0.767758 0.060 Uiso 1 1 calc R U . . .
H9B H 0.592313 0.642441 0.804029 0.060 Uiso 1 1 calc R U . . .
H9C H 0.582430 0.559837 0.764137 0.060 Uiso 1 1 calc R U . . .
C10 C 0.6906(2) 0.6613(4) 0.75168(16) 0.0425(10) Uani 1 1 d . . . . .
H10A H 0.693712 0.586714 0.749971 0.064 Uiso 1 1 calc R U . . .
H10B H 0.701074 0.684064 0.782808 0.064 Uiso 1 1 calc R U . . .
H10C H 0.719377 0.692174 0.729627 0.064 Uiso 1 1 calc R U . . .
C11 C 0.6177(2) 0.8059(3) 0.75539(14) 0.0387(10) Uani 1 1 d . . . . .
H11A H 0.649673 0.847080 0.740284 0.058 Uiso 1 1 calc R U . . .
H11B H 0.622823 0.810160 0.788803 0.058 Uiso 1 1 calc R U . . .
H11C H 0.576549 0.831688 0.746889 0.058 Uiso 1 1 calc R U . . .
C12 C 0.58766(18) 0.4661(3) 0.56009(13) 0.0282(8) Uani 1 1 d . . . . .
C13 C 0.63462(19) 0.4595(3) 0.52634(14) 0.0317(8) Uani 1 1 d . . . . .
C14 C 0.6233(2) 0.3997(4) 0.48714(15) 0.0396(10) Uani 1 1 d . . . . .
H14 H 0.654887 0.392957 0.464602 0.048 Uiso 1 1 calc R U . . .
C15 C 0.5675(3) 0.3506(4) 0.48057(17) 0.0454(11) Uani 1 1 d . . . . .
H15 H 0.560897 0.310260 0.453855 0.054 Uiso 1 1 calc R U . . .
C16 C 0.5212(2) 0.3603(4) 0.51301(17) 0.0426(10) Uani 1 1 d . . . . .
H16 H 0.482384 0.327800 0.507828 0.051 Uiso 1 1 calc R U . . .
C17 C 0.5298(2) 0.4165(3) 0.55317(16) 0.0337(8) Uani 1 1 d . . . . .
C18 C 0.69709(19) 0.5128(4) 0.53133(14) 0.0362(9) Uani 1 1 d . . . . .
H18 H 0.689372 0.577799 0.548466 0.043 Uiso 1 1 calc R U . . .
C19 C 0.7429(2) 0.4497(4) 0.56029(18) 0.0488(12) Uani 1 1 d . . . . .
H19A H 0.724364 0.438259 0.591004 0.059 Uiso 1 1 calc R U . . .
H19B H 0.781170 0.490337 0.564669 0.059 Uiso 1 1 calc R U . . .
C20 C 0.7607(3) 0.3454(5) 0.5397(2) 0.0652(17) Uani 1 1 d . . . . .
H20A H 0.784533 0.355946 0.511371 0.098 Uiso 1 1 calc R U . . .
H20B H 0.722985 0.306582 0.532676 0.098 Uiso 1 1 calc R U . . .
H20C H 0.785954 0.307308 0.561826 0.098 Uiso 1 1 calc R U . . .
C21 C 0.7266(2) 0.5425(4) 0.48495(15) 0.0419(10) Uani 1 1 d . . . . .
H21A H 0.742095 0.479933 0.469663 0.050 Uiso 1 1 calc R U . . .
H21B H 0.694254 0.572745 0.464990 0.050 Uiso 1 1 calc R U . . .
C22 C 0.7796(2) 0.6177(5) 0.48956(19) 0.0559(14) Uani 1 1 d . . . . .
H22A H 0.797248 0.631514 0.459159 0.084 Uiso 1 1 calc R U . . .
H22B H 0.811643 0.588734 0.509572 0.084 Uiso 1 1 calc R U . . .
H22C H 0.764119 0.681533 0.502943 0.084 Uiso 1 1 calc R U . . .
C23 C 0.47852(19) 0.4233(3) 0.58895(17) 0.0353(9) Uani 1 1 d . . . . .
H23 H 0.498960 0.422961 0.619805 0.042 Uiso 1 1 calc R U . . .
C24 C 0.4318(2) 0.3342(4) 0.5884(2) 0.0494(12) Uani 1 1 d . . . . .
H24A H 0.399366 0.348348 0.611631 0.059 Uiso 1 1 calc R U . . .
H24B H 0.411222 0.333206 0.557943 0.059 Uiso 1 1 calc R U . . .
C25 C 0.4580(3) 0.2282(4) 0.5976(3) 0.0617(16) Uani 1 1 d . . . . .
H25A H 0.488023 0.210598 0.573562 0.093 Uiso 1 1 calc R U . . .
H25B H 0.424205 0.178098 0.597584 0.093 Uiso 1 1 calc R U . . .
H25C H 0.478700 0.227586 0.627592 0.093 Uiso 1 1 calc R U . . .
C26 C 0.44260(19) 0.5247(3) 0.58486(17) 0.0365(9) Uani 1 1 d . . . . .
H26A H 0.472350 0.580523 0.578414 0.044 Uiso 1 1 calc R U . . .
H26B H 0.413672 0.520181 0.558505 0.044 Uiso 1 1 calc R U . . .
C27 C 0.4060(3) 0.5510(4) 0.6279(2) 0.0603(15) Uani 1 1 d . . . . .
H27A H 0.385362 0.617005 0.623723 0.090 Uiso 1 1 calc R U . . .
H27B H 0.434304 0.554861 0.654216 0.090 Uiso 1 1 calc R U . . .
H27C H 0.374826 0.497930 0.633513 0.090 Uiso 1 1 calc R U . . .
C28 C 0.5882(2) 0.8399(3) 0.66046(12) 0.0283(8) Uani 1 1 d . . . . .
C29 C 0.5298(2) 0.8866(3) 0.66581(13) 0.0319(8) Uani 1 1 d . . . . .
C30 C 0.5284(2) 0.9921(3) 0.67131(14) 0.0401(10) Uani 1 1 d . . . . .
H30 H 0.489781 1.025227 0.676489 0.048 Uiso 1 1 calc R U . . .
C31 C 0.5820(3) 1.0499(4) 0.66940(17) 0.0497(13) Uani 1 1 d . . . . .
H31 H 0.579756 1.121809 0.673441 0.060 Uiso 1 1 calc R U . . .
C32 C 0.6382(3) 1.0043(4) 0.66174(17) 0.0464(12) Uani 1 1 d . . . . .
H32 H 0.674365 1.045576 0.659342 0.056 Uiso 1 1 calc R U . . .
C33 C 0.6435(2) 0.8981(3) 0.65737(14) 0.0363(9) Uani 1 1 d D . . . .
C34 C 0.4691(2) 0.8269(3) 0.66536(14) 0.0326(8) Uani 1 1 d . . . . .
H34 H 0.473752 0.772480 0.641506 0.039 Uiso 1 1 calc R U . . .
C35 C 0.4135(2) 0.8929(4) 0.65058(17) 0.0434(11) Uani 1 1 d . . . . .
H35A H 0.402822 0.940011 0.675993 0.052 Uiso 1 1 calc R U . . .
H35B H 0.425879 0.934934 0.623835 0.052 Uiso 1 1 calc R U . . .
C36 C 0.3556(3) 0.8313(5) 0.6378(2) 0.0569(14) Uani 1 1 d . . . . .
H36A H 0.365743 0.783756 0.612844 0.085 Uiso 1 1 calc R U . . .
H36B H 0.322806 0.877968 0.627613 0.085 Uiso 1 1 calc R U . . .
H36C H 0.341291 0.792778 0.664621 0.085 Uiso 1 1 calc R U . . .
C37 C 0.4556(2) 0.7717(3) 0.71117(15) 0.0373(9) Uani 1 1 d . . . . .
H37A H 0.419270 0.726512 0.706701 0.045 Uiso 1 1 calc R U . . .
H37B H 0.491556 0.727623 0.718620 0.045 Uiso 1 1 calc R U . . .
C38 C 0.4429(3) 0.8407(4) 0.75224(16) 0.0462(11) Uani 1 1 d . . . . .
H38A H 0.403078 0.875632 0.747909 0.069 Uiso 1 1 calc R U . . .
H38B H 0.476093 0.891487 0.754941 0.069 Uiso 1 1 calc R U . . .
H38C H 0.441254 0.799398 0.780312 0.069 Uiso 1 1 calc R U . . .
C44 C 0.50298(18) 0.8037(3) 0.55103(12) 0.0264(7) Uani 1 1 d . . . . .
H44 H 0.464(3) 0.832(4) 0.565(2) 0.041(14) Uiso 1 1 d . . . . .
C45 C 0.49263(17) 0.7356(3) 0.51273(12) 0.0261(7) Uani 1 1 d . . . . .
C46 C 0.43453(18) 0.7031(3) 0.49685(13) 0.0296(8) Uani 1 1 d . . . . .
H46 H 0.397(2) 0.732(4) 0.5142(18) 0.030(12) Uiso 1 1 d . . . . .
C47 C 0.42856(19) 0.6228(3) 0.46502(14) 0.0322(8) Uani 1 1 d . . . . .
H47 H 0.391(2) 0.600(4) 0.4559(18) 0.032(12) Uiso 1 1 d . . . . .
C48 C 0.4816(2) 0.5812(3) 0.44564(14) 0.0317(8) Uani 1 1 d . . . . .
H48 H 0.480(2) 0.525(4) 0.423(2) 0.042(14) Uiso 1 1 d . . . . .
C49 C 0.54072(19) 0.6197(3) 0.45687(13) 0.0293(8) Uani 1 1 d . . . . .
H49 H 0.578(2) 0.591(4) 0.4429(18) 0.031(12) Uiso 1 1 d . . . . .
C50 C 0.54790(18) 0.6954(3) 0.49127(12) 0.0255(7) Uani 1 1 d . . . . .
C51 C 0.60581(17) 0.7316(3) 0.51004(13) 0.0262(7) Uani 1 1 d . . . . .
H51 H 0.644(2) 0.708(4) 0.4953(19) 0.035(13) Uiso 1 1 d . . . . .
C52 C 0.60713(18) 0.8408(3) 0.52190(12) 0.0261(7) Uani 1 1 d . . . . .
C53 C 0.6571(2) 0.9064(3) 0.51512(14) 0.0339(9) Uani 1 1 d . . . . .
H53 H 0.692(3) 0.879(4) 0.5007(19) 0.037(13) Uiso 1 1 d . . . . .
C54 C 0.6547(2) 1.0082(4) 0.53030(16) 0.0440(11) Uani 1 1 d . . . . .
H54 H 0.691(3) 1.054(5) 0.524(2) 0.049(15) Uiso 1 1 d . . . . .
C55 C 0.6007(3) 1.0453(4) 0.55009(16) 0.0448(11) Uani 1 1 d . . . . .
H55 H 0.598(3) 1.115(4) 0.561(2) 0.043(14) Uiso 1 1 d . . . . .
C56 C 0.5503(2) 0.9814(3) 0.55653(13) 0.0339(9) Uani 1 1 d . . . . .
H56 H 0.514(3) 0.998(6) 0.569(3) 0.07(2) Uiso 1 1 d . . . . .
C57 C 0.55310(18) 0.8786(3) 0.54364(12) 0.0264(7) Uani 1 1 d . . . . .
C58 C 0.56315(19) 0.8513(4) 0.26368(14) 0.0353(9) Uani 1 1 d . . . . .
H58A H 0.604685 0.832534 0.274494 0.053 Uiso 1 1 calc R U . . .
H58B H 0.563394 0.922356 0.253102 0.053 Uiso 1 1 calc R U . . .
H58C H 0.551177 0.806364 0.238219 0.053 Uiso 1 1 calc R U . . .
C59 C 0.51675(16) 0.8396(3) 0.30293(13) 0.0261(7) Uani 1 1 d . . . . .
C60 C 0.45718(17) 0.8795(3) 0.29365(13) 0.0289(8) Uani 1 1 d . . . . .
H60 H 0.452894 0.911989 0.264633 0.035 Uiso 1 1 calc R U . . .
C61 C 0.40381(17) 0.8783(3) 0.32054(14) 0.0273(7) Uani 1 1 d . . . . .
C62 C 0.34801(19) 0.9300(4) 0.2997(2) 0.0469(12) Uani 1 1 d . . . . .
H62A H 0.310913 0.888738 0.305528 0.070 Uiso 1 1 calc R U . . .
H62B H 0.354100 0.937182 0.266448 0.070 Uiso 1 1 calc R U . . .
H62C H 0.342754 0.997789 0.313476 0.070 Uiso 1 1 calc R U . . .
C63 C 0.59452(16) 0.7662(3) 0.35134(12) 0.0244(7) Uani 1 1 d D U . . .
C79 C 0.34068(16) 0.8327(3) 0.38457(13) 0.0249(7) Uani 1 1 d . . . . .
C80 C 0.29868(17) 0.7532(3) 0.37232(13) 0.0250(7) Uani 1 1 d . . . . .
C81 C 0.24350(17) 0.7447(3) 0.39688(13) 0.0290(8) Uani 1 1 d . . . . .
H81 H 0.215465 0.690983 0.389785 0.035 Uiso 1 1 calc R U . . .
C82 C 0.22859(18) 0.8135(3) 0.43164(14) 0.0328(8) Uani 1 1 d . . . . .
H82 H 0.190950 0.805927 0.448282 0.039 Uiso 1 1 calc R U . . .
C83 C 0.26858(18) 0.8931(3) 0.44198(13) 0.0309(8) Uani 1 1 d . . . . .
H83 H 0.257206 0.941540 0.464793 0.037 Uiso 1 1 calc R U . . .
C84 C 0.32548(16) 0.9031(3) 0.41933(13) 0.0293(8) Uani 1 1 d D . . . .
C85 C 0.31439(16) 0.6815(3) 0.33246(13) 0.0254(7) Uani 1 1 d . . . . .
H85 H 0.336302 0.724015 0.308960 0.030 Uiso 1 1 calc R U . . .
C86 C 0.25683(19) 0.6364(3) 0.30838(14) 0.0316(8) Uani 1 1 d . . . . .
H86A H 0.270696 0.584859 0.285683 0.038 Uiso 1 1 calc R U . . .
H86B H 0.231101 0.600769 0.331571 0.038 Uiso 1 1 calc R U . . .
C87 C 0.2169(2) 0.7152(3) 0.28393(15) 0.0371(9) Uani 1 1 d . . . . .
H87A H 0.242255 0.752727 0.261650 0.056 Uiso 1 1 calc R U . . .
H87B H 0.199769 0.763103 0.306519 0.056 Uiso 1 1 calc R U . . .
H87C H 0.182862 0.680647 0.267880 0.056 Uiso 1 1 calc R U . . .
C88 C 0.36018(17) 0.5965(3) 0.34666(14) 0.0290(8) Uani 1 1 d . . . . .
H88A H 0.377972 0.565804 0.318483 0.035 Uiso 1 1 calc R U . . .
H88B H 0.394713 0.627877 0.364092 0.035 Uiso 1 1 calc R U . . .
C89 C 0.33206(19) 0.5116(3) 0.37568(16) 0.0351(9) Uani 1 1 d . . . . .
H89A H 0.303419 0.471297 0.356834 0.053 Uiso 1 1 calc R U . . .
H89B H 0.309462 0.541591 0.401618 0.053 Uiso 1 1 calc R U . . .
H89C H 0.365191 0.467304 0.387305 0.053 Uiso 1 1 calc R U . . .
C39 C 0.7067(3) 0.8450(6) 0.6529(2) 0.0384(13) Uani 0.835(8) 1 d D U P A 1
H39 H 0.707234 0.790341 0.676887 0.046 Uiso 0.835(8) 1 calc R U P A 1
C40 C 0.7634(3) 0.9156(6) 0.6636(2) 0.0485(15) Uani 0.835(8) 1 d D U P A 1
H40A H 0.801799 0.878781 0.654912 0.058 Uiso 0.835(8) 1 calc R U P A 1
H40B H 0.760548 0.976994 0.643843 0.058 Uiso 0.835(8) 1 calc R U P A 1
C41 C 0.7699(3) 0.9507(6) 0.7134(2) 0.0584(18) Uani 0.835(8) 1 d D U P A 1
H41A H 0.806798 0.993990 0.716405 0.088 Uiso 0.835(8) 1 calc R U P A 1
H41B H 0.774084 0.890947 0.733436 0.088 Uiso 0.835(8) 1 calc R U P A 1
H41C H 0.733009 0.989750 0.722270 0.088 Uiso 0.835(8) 1 calc R U P A 1
C42 C 0.7208(3) 0.7921(5) 0.6079(2) 0.0392(13) Uani 0.835(8) 1 d D U P A 1
H42A H 0.681504 0.773223 0.592430 0.047 Uiso 0.835(8) 1 calc R U P A 1
H42B H 0.743853 0.839157 0.587437 0.047 Uiso 0.835(8) 1 calc R U P A 1
C43 C 0.7590(3) 0.6973(5) 0.6165(2) 0.0487(15) Uani 0.835(8) 1 d D U P A 1
H43A H 0.793135 0.713646 0.637498 0.073 Uiso 0.835(8) 1 calc R U P A 1
H43B H 0.775963 0.672382 0.587307 0.073 Uiso 0.835(8) 1 calc R U P A 1
H43C H 0.732744 0.644355 0.630221 0.073 Uiso 0.835(8) 1 calc R U P A 1
C64 C 0.6169(2) 0.6726(4) 0.3345(2) 0.0273(10) Uani 0.821(5) 1 d D U P B 1
C65 C 0.6760(2) 0.6407(5) 0.3490(2) 0.0318(12) Uani 0.821(5) 1 d D U P B 1
H65 H 0.692721 0.578537 0.337558 0.038 Uiso 0.821(5) 1 calc R U P B 1
C66 C 0.7101(3) 0.6980(5) 0.3797(3) 0.0338(16) Uani 0.821(5) 1 d D U P B 1
H66 H 0.748937 0.673113 0.390368 0.041 Uiso 0.821(5) 1 calc R U P B 1
C67 C 0.6884(2) 0.7912(4) 0.3950(2) 0.0278(10) Uani 0.821(5) 1 d D U P B 1
H67 H 0.712909 0.830466 0.415612 0.033 Uiso 0.821(5) 1 calc R U P B 1
C68 C 0.6307(2) 0.8288(4) 0.38066(19) 0.0240(10) Uani 0.821(5) 1 d D U P B 1
C69 C 0.5778(2) 0.6067(4) 0.30223(19) 0.0316(11) Uani 0.821(5) 1 d D U P B 1
H69 H 0.548771 0.654238 0.286043 0.038 Uiso 0.821(5) 1 calc R U P B 1
C70 C 0.6148(3) 0.5497(6) 0.2641(3) 0.0337(15) Uani 0.821(5) 1 d D U P B 1
H70A H 0.647516 0.507879 0.278813 0.040 Uiso 0.821(5) 1 calc R U P B 1
H70B H 0.586366 0.502668 0.247795 0.040 Uiso 0.821(5) 1 calc R U P B 1
C71 C 0.6446(3) 0.6201(6) 0.2295(2) 0.0509(15) Uani 0.821(5) 1 d . U P B 1
H71A H 0.670636 0.580159 0.208569 0.076 Uiso 0.821(5) 1 calc R U P B 1
H71B H 0.670201 0.670614 0.245582 0.076 Uiso 0.821(5) 1 calc R U P B 1
H71C H 0.612228 0.655304 0.211908 0.076 Uiso 0.821(5) 1 calc R U P B 1
C72 C 0.5373(3) 0.5320(4) 0.3291(2) 0.0396(12) Uani 0.821(5) 1 d D U P B 1
H72A H 0.506927 0.501476 0.307561 0.048 Uiso 0.821(5) 1 calc R U P B 1
H72B H 0.513540 0.571217 0.352261 0.048 Uiso 0.821(5) 1 calc R U P B 1
C73 C 0.5711(4) 0.4451(6) 0.3538(3) 0.0470(18) Uani 0.821(5) 1 d . U P B 1
H73A H 0.593211 0.403071 0.331187 0.071 Uiso 0.821(5) 1 calc R U P B 1
H73B H 0.540941 0.402723 0.370255 0.071 Uiso 0.821(5) 1 calc R U P B 1
H73C H 0.600941 0.473741 0.375709 0.071 Uiso 0.821(5) 1 calc R U P B 1
C74 C 0.61614(19) 0.9400(4) 0.39314(15) 0.0241(9) Uani 0.821(5) 1 d D U P B 1
H74 H 0.648608 0.960724 0.415856 0.029 Uiso 0.821(5) 1 calc R U P B 1
C75 C 0.5536(6) 0.9622(11) 0.4165(3) 0.027(2) Uani 0.821(5) 1 d D U P B 1
H75A H 0.519941 0.952619 0.393697 0.032 Uiso 0.821(5) 1 calc R U P B 1
H75B H 0.547079 0.911960 0.441456 0.032 Uiso 0.821(5) 1 calc R U P B 1
C76 C 0.5489(2) 1.0697(4) 0.4365(2) 0.0406(13) Uani 0.821(5) 1 d . U P B 1
H76A H 0.543764 1.119113 0.411439 0.061 Uiso 0.821(5) 1 calc R U P B 1
H76B H 0.586776 1.085447 0.453642 0.061 Uiso 0.821(5) 1 calc R U P B 1
H76C H 0.513024 1.073491 0.457110 0.061 Uiso 0.821(5) 1 calc R U P B 1
C77 C 0.6250(2) 1.0109(5) 0.35144(17) 0.0290(10) Uani 0.821(5) 1 d D U P B 1
H77A H 0.593104 0.994455 0.328089 0.035 Uiso 0.821(5) 1 calc R U P B 1
H77B H 0.618440 1.082451 0.361293 0.035 Uiso 0.821(5) 1 calc R U P B 1
C78 C 0.6890(3) 1.0017(5) 0.3295(3) 0.0348(15) Uani 0.821(5) 1 d D U P B 1
H78A H 0.691355 1.046597 0.302601 0.052 Uiso 0.821(5) 1 calc R U P B 1
H78B H 0.696134 0.930858 0.319999 0.052 Uiso 0.821(5) 1 calc R U P B 1
H78C H 0.720792 1.021893 0.351860 0.052 Uiso 0.821(5) 1 calc R U P B 1
C90 C 0.3697(7) 0.9886(8) 0.4336(5) 0.029(2) Uani 0.640(9) 1 d D U P C 1
H90 H 0.404821 0.986981 0.411202 0.035 Uiso 0.640(9) 1 calc R U P C 1
C91 C 0.3988(3) 0.9754(6) 0.4814(3) 0.0347(16) Uani 0.640(9) 1 d D U P C 1
H91A H 0.421101 0.909253 0.481842 0.042 Uiso 0.640(9) 1 calc R U P C 1
H91B H 0.430213 1.029839 0.485537 0.042 Uiso 0.640(9) 1 calc R U P C 1
C92 C 0.3551(4) 0.9781(9) 0.5230(3) 0.044(2) Uani 0.640(9) 1 d D U P C 1
H92A H 0.328140 0.917759 0.522441 0.066 Uiso 0.640(9) 1 calc R U P C 1
H92B H 0.329608 1.040009 0.521701 0.066 Uiso 0.640(9) 1 calc R U P C 1
H92C H 0.379594 0.978108 0.551353 0.066 Uiso 0.640(9) 1 calc R U P C 1
C93 C 0.3369(3) 1.0917(5) 0.4265(3) 0.0394(17) Uani 0.640(9) 1 d D U P C 1
H93A H 0.316072 1.091658 0.396196 0.047 Uiso 0.640(9) 1 calc R U P C 1
H93B H 0.304581 1.100221 0.450410 0.047 Uiso 0.640(9) 1 calc R U P C 1
C94 C 0.3814(4) 1.1806(6) 0.4289(5) 0.064(3) Uani 0.640(9) 1 d D U P C 1
H94A H 0.417408 1.166710 0.409227 0.096 Uiso 0.640(9) 1 calc R U P C 1
H94B H 0.395285 1.190076 0.460670 0.096 Uiso 0.640(9) 1 calc R U P C 1
H94C H 0.360551 1.242778 0.418226 0.096 Uiso 0.640(9) 1 calc R U P C 1
C39A C 0.7072(11) 0.848(3) 0.6609(13) 0.045(4) Uani 0.165(8) 1 d D U P A 2
H39A H 0.707323 0.783262 0.679287 0.054 Uiso 0.165(8) 1 calc R U P A 2
C40A C 0.7426(12) 0.937(2) 0.6837(11) 0.041(5) Uani 0.165(8) 1 d D U P A 2
H40C H 0.747211 0.995201 0.662459 0.049 Uiso 0.165(8) 1 calc R U P A 2
H40D H 0.721644 0.959762 0.712115 0.049 Uiso 0.165(8) 1 calc R U P A 2
C41A C 0.8054(12) 0.887(3) 0.6943(11) 0.048(6) Uani 0.165(8) 1 d D U P A 2
H41D H 0.815279 0.837006 0.670520 0.072 Uiso 0.165(8) 1 calc R U P A 2
H41E H 0.803441 0.853472 0.724312 0.072 Uiso 0.165(8) 1 calc R U P A 2
H41F H 0.837586 0.940236 0.694941 0.072 Uiso 0.165(8) 1 calc R U P A 2
C42A C 0.7269(17) 0.833(3) 0.6108(10) 0.047(4) Uani 0.165(8) 1 d D U P A 2
H42C H 0.688138 0.823189 0.592984 0.057 Uiso 0.165(8) 1 calc R U P A 2
H42D H 0.749430 0.767193 0.609531 0.057 Uiso 0.165(8) 1 calc R U P A 2
C43A C 0.7666(14) 0.911(3) 0.5832(11) 0.051(5) Uani 0.165(8) 1 d D U P A 2
H43D H 0.770556 0.887370 0.551301 0.077 Uiso 0.165(8) 1 calc R U P A 2
H43E H 0.807882 0.915936 0.597081 0.077 Uiso 0.165(8) 1 calc R U P A 2
H43F H 0.746412 0.977785 0.583729 0.077 Uiso 0.165(8) 1 calc R U P A 2
C64A C 0.6134(10) 0.6625(15) 0.3538(10) 0.028(3) Uani 0.179(5) 1 d D U P B 2
C65A C 0.6758(11) 0.642(2) 0.3667(10) 0.028(4) Uani 0.179(5) 1 d D U P B 2
H65A H 0.688910 0.573349 0.369203 0.033 Uiso 0.179(5) 1 calc R U P B 2
C66A C 0.7182(16) 0.7187(17) 0.3758(17) 0.031(4) Uani 0.179(5) 1 d D U P B 2
H66A H 0.760450 0.703514 0.382033 0.037 Uiso 0.179(5) 1 calc R U P B 2
C67A C 0.6968(10) 0.818(2) 0.3754(11) 0.034(3) Uani 0.179(5) 1 d D U P B 2
H67A H 0.723706 0.870888 0.385132 0.041 Uiso 0.179(5) 1 calc R U P B 2
C68A C 0.6368(9) 0.8425(16) 0.3611(11) 0.028(3) Uani 0.179(5) 1 d D U P B 2
C69A C 0.5735(9) 0.5733(15) 0.3375(6) 0.023(3) Uani 0.179(5) 1 d D U P B 2
H69A H 0.530970 0.586103 0.350044 0.028 Uiso 0.179(5) 1 calc R U P B 2
C70A C 0.5663(12) 0.570(2) 0.2849(7) 0.035(4) Uani 0.179(5) 1 d D U P B 2
H70C H 0.541451 0.628597 0.274186 0.042 Uiso 0.179(5) 1 calc R U P B 2
H70D H 0.544504 0.506082 0.275735 0.042 Uiso 0.179(5) 1 calc R U P B 2
C71A C 0.6342(17) 0.573(3) 0.2619(15) 0.039(7) Uani 0.179(5) 1 d . U P B 2
H71D H 0.631665 0.548665 0.230069 0.058 Uiso 0.179(5) 1 calc R U P B 2
H71E H 0.662337 0.528395 0.279324 0.058 Uiso 0.179(5) 1 calc R U P B 2
H71F H 0.649944 0.642932 0.262383 0.058 Uiso 0.179(5) 1 calc R U P B 2
C72A C 0.5936(13) 0.4679(19) 0.3567(10) 0.029(4) Uani 0.179(5) 1 d D U P B 2
H72C H 0.602252 0.475407 0.389911 0.034 Uiso 0.179(5) 1 calc R U P B 2
H72D H 0.632992 0.447977 0.341551 0.034 Uiso 0.179(5) 1 calc R U P B 2
C73A C 0.5462(13) 0.3798(19) 0.3502(9) 0.038(5) Uani 0.179(5) 1 d . U P B 2
H73D H 0.537733 0.370490 0.317413 0.056 Uiso 0.179(5) 1 calc R U P B 2
H73E H 0.507621 0.396820 0.366277 0.056 Uiso 0.179(5) 1 calc R U P B 2
H73F H 0.563449 0.316530 0.362949 0.056 Uiso 0.179(5) 1 calc R U P B 2
C74A C 0.6167(11) 0.958(2) 0.3566(8) 0.034(4) Uani 0.179(5) 1 d D U P B 2
H74A H 0.578471 0.961700 0.337154 0.040 Uiso 0.179(5) 1 calc R U P B 2
C75A C 0.6022(11) 1.008(2) 0.4029(7) 0.038(4) Uani 0.179(5) 1 d D U P B 2
H75C H 0.639595 1.005944 0.422662 0.046 Uiso 0.179(5) 1 calc R U P B 2
H75D H 0.590540 1.080261 0.398225 0.046 Uiso 0.179(5) 1 calc R U P B 2
C76A C 0.550(3) 0.952(5) 0.4265(18) 0.023(7) Uani 0.179(5) 1 d . U P B 2
H76D H 0.514477 0.946498 0.405387 0.035 Uiso 0.179(5) 1 calc R U P B 2
H76E H 0.537074 0.990369 0.453924 0.035 Uiso 0.179(5) 1 calc R U P B 2
H76F H 0.563617 0.883788 0.435469 0.035 Uiso 0.179(5) 1 calc R U P B 2
C77A C 0.6683(13) 1.019(2) 0.3321(11) 0.027(4) Uani 0.179(5) 1 d D U P B 2
H77C H 0.704447 1.021471 0.353045 0.032 Uiso 0.179(5) 1 calc R U P B 2
H77D H 0.653436 1.089781 0.328094 0.032 Uiso 0.179(5) 1 calc R U P B 2
C78A C 0.6917(11) 0.981(2) 0.2847(8) 0.038(5) Uani 0.179(5) 1 d . U P B 2
H78D H 0.656179 0.968940 0.264383 0.056 Uiso 0.179(5) 1 calc R U P B 2
H78E H 0.714699 0.916692 0.288758 0.056 Uiso 0.179(5) 1 calc R U P B 2
H78F H 0.719033 1.032305 0.271128 0.056 Uiso 0.179(5) 1 calc R U P B 2
C90A C 0.3656(14) 0.9997(14) 0.4251(6) 0.028(4) Uani 0.360(9) 1 d D U P C 2
H90A H 0.409431 0.976412 0.420766 0.033 Uiso 0.360(9) 1 calc R U P C 2
C91A C 0.3635(6) 1.0469(9) 0.4733(4) 0.036(3) Uani 0.360(9) 1 d D U P C 2
H91C H 0.392148 1.105952 0.474274 0.043 Uiso 0.360(9) 1 calc R U P C 2
H91D H 0.321065 1.072665 0.479150 0.043 Uiso 0.360(9) 1 calc R U P C 2
C92A C 0.3810(10) 0.9727(12) 0.5110(6) 0.043(4) Uani 0.360(9) 1 d D U P C 2
H92D H 0.421937 0.943405 0.504454 0.065 Uiso 0.360(9) 1 calc R U P C 2
H92E H 0.350155 0.917819 0.512567 0.065 Uiso 0.360(9) 1 calc R U P C 2
H92F H 0.382361 1.008813 0.540516 0.065 Uiso 0.360(9) 1 calc R U P C 2
C93A C 0.3554(6) 1.0850(8) 0.3887(4) 0.035(3) Uani 0.360(9) 1 d D U P C 2
H93C H 0.358943 1.053379 0.357917 0.042 Uiso 0.360(9) 1 calc R U P C 2
H93D H 0.312292 1.109970 0.391927 0.042 Uiso 0.360(9) 1 calc R U P C 2
C94A C 0.3985(9) 1.1775(12) 0.3900(7) 0.064(5) Uani 0.360(9) 1 d D U P C 2
H94D H 0.394523 1.215900 0.361190 0.096 Uiso 0.360(9) 1 calc R U P C 2
H94E H 0.441475 1.154526 0.393651 0.096 Uiso 0.360(9) 1 calc R U P C 2
H94F H 0.387115 1.221624 0.415858 0.096 Uiso 0.360(9) 1 calc R U P C 2

loop_
_atom_site_aniso_label
_atom_site_aniso_U_11
_atom_site_aniso_U_22
_atom_site_aniso_U_33
_atom_site_aniso_U_23
_atom_site_aniso_U_13
_atom_site_aniso_U_12
Ca1 0.0213(3) 0.0299(3) 0.0212(3) 0.0002(3) 0.0009(3) 0.0000(3)
Mg1 0.0246(5) 0.0240(5) 0.0183(5) -0.0004(4) 0.0005(4) 0.0011(4)
N1 0.0276(14) 0.0244(15) 0.0227(14) 0.0001(12) 0.0006(11) 0.0039(12)
N2 0.0294(15) 0.0242(15) 0.0178(13) -0.0002(11) 0.0006(11) -0.0018(12)
N3 0.0175(13) 0.0330(16) 0.0220(14) -0.0035(12) -0.0002(11) 0.0013(12)
N4 0.0186(13) 0.0279(15) 0.0271(15) -0.0039(12) 0.0007(11) 0.0004(12)
C1 0.0325(19) 0.0241(18) 0.0299(19) -0.0001(15) 0.0008(15) 0.0027(15)
C2 0.041(2) 0.0263(18) 0.0250(18) 0.0029(15) -0.0020(15) 0.0019(16)
C3 0.0321(18) 0.0278(18) 0.0213(16) 0.0001(14) -0.0015(14) -0.0047(15)
C4 0.056(3) 0.027(2) 0.0277(19) 0.0031(16) -0.0016(18) 0.0070(18)
C5 0.059(3) 0.0241(18) 0.035(2) 0.0007(16) -0.0025(19) 0.0081(19)
C6 0.076(3) 0.025(2) 0.038(2) 0.0051(18) 0.007(2) 0.001(2)
C7 0.068(3) 0.042(2) 0.033(2) -0.0003(19) -0.012(2) 0.019(2)
C8 0.053(2) 0.0291(19) 0.0208(17) 0.0026(15) -0.0044(16) -0.0040(18)
C9 0.064(3) 0.031(2) 0.0251(19) 0.0041(16) 0.0019(18) 0.000(2)
C10 0.056(3) 0.041(2) 0.031(2) 0.0066(18) -0.0174(19) -0.006(2)
C11 0.062(3) 0.031(2) 0.0231(18) -0.0017(16) -0.0052(18) -0.0046(19)
C12 0.0332(19) 0.0243(17) 0.0271(18) -0.0035(15) -0.0037(15) 0.0072(15)
C13 0.036(2) 0.033(2) 0.0256(18) -0.0039(16) -0.0032(15) 0.0148(16)
C14 0.053(2) 0.039(2) 0.0266(19) -0.0064(17) -0.0008(17) 0.022(2)
C15 0.069(3) 0.031(2) 0.036(2) -0.0126(18) -0.015(2) 0.007(2)
C16 0.053(3) 0.033(2) 0.042(2) -0.0070(18) -0.012(2) 0.0008(19)
C17 0.038(2) 0.0252(18) 0.038(2) -0.0034(16) -0.0068(17) 0.0029(16)
C18 0.0318(19) 0.048(2) 0.0289(19) 0.0001(18) 0.0009(16) 0.0109(18)
C19 0.037(2) 0.068(3) 0.041(2) 0.011(2) -0.0027(19) 0.013(2)
C20 0.055(3) 0.079(4) 0.061(3) 0.019(3) 0.003(3) 0.037(3)
C21 0.038(2) 0.058(3) 0.030(2) 0.0031(19) 0.0049(17) 0.016(2)
C22 0.037(2) 0.087(4) 0.044(3) 0.012(3) 0.008(2) 0.002(3)
C23 0.0347(19) 0.0263(19) 0.045(2) 0.0006(17) -0.0047(18) -0.0056(16)
C24 0.043(2) 0.033(2) 0.073(3) -0.003(2) 0.002(2) -0.0079(19)
C25 0.060(3) 0.029(2) 0.096(5) 0.005(3) 0.007(3) -0.008(2)
C26 0.0324(19) 0.031(2) 0.046(2) 0.0030(18) -0.0011(18) -0.0001(16)
C27 0.076(4) 0.038(3) 0.067(4) -0.001(3) 0.016(3) 0.008(3)
C28 0.043(2) 0.0249(18) 0.0171(16) -0.0012(13) 0.0004(14) -0.0044(16)
C29 0.050(2) 0.0274(19) 0.0179(16) -0.0006(14) 0.0061(15) 0.0015(17)
C30 0.069(3) 0.027(2) 0.0246(18) -0.0016(16) 0.0114(19) 0.004(2)
C31 0.090(4) 0.026(2) 0.032(2) -0.0033(18) 0.010(2) -0.009(2)
C32 0.069(3) 0.033(2) 0.037(2) 0.0007(18) -0.002(2) -0.021(2)
C33 0.048(2) 0.035(2) 0.0251(18) 0.0035(16) -0.0051(17) -0.0156(19)
C34 0.043(2) 0.0300(19) 0.0245(18) -0.0016(15) 0.0090(16) 0.0069(17)
C35 0.053(3) 0.040(2) 0.037(2) -0.0002(19) 0.011(2) 0.015(2)
C36 0.046(3) 0.053(3) 0.072(4) 0.006(3) 0.003(3) 0.016(2)
C37 0.049(2) 0.033(2) 0.030(2) 0.0010(17) 0.0127(18) 0.0015(18)
C38 0.064(3) 0.045(3) 0.030(2) 0.0009(19) 0.017(2) 0.005(2)
C44 0.0297(18) 0.0314(18) 0.0182(16) -0.0031(14) -0.0005(13) 0.0061(16)
C45 0.0299(18) 0.0292(18) 0.0191(16) 0.0024(14) -0.0019(14) 0.0037(15)
C46 0.0291(18) 0.036(2) 0.0235(17) 0.0007(15) 0.0015(15) 0.0006(16)
C47 0.033(2) 0.037(2) 0.0263(18) 0.0004(16) -0.0045(15) -0.0069(17)
C48 0.043(2) 0.0274(19) 0.0250(17) -0.0033(16) -0.0022(15) -0.0003(17)
C49 0.0339(19) 0.032(2) 0.0216(16) -0.0037(15) -0.0021(14) 0.0051(16)
C50 0.0323(18) 0.0248(17) 0.0193(16) 0.0004(14) -0.0017(14) 0.0049(15)
C51 0.0270(17) 0.0312(19) 0.0204(16) 0.0002(14) 0.0011(14) 0.0042(15)
C52 0.0311(18) 0.0305(18) 0.0165(15) 0.0022(14) -0.0011(13) 0.0026(15)
C53 0.037(2) 0.039(2) 0.0252(18) -0.0018(16) 0.0101(16) -0.0064(18)
C54 0.059(3) 0.038(2) 0.035(2) -0.0041(18) 0.015(2) -0.016(2)
C55 0.072(3) 0.029(2) 0.033(2) -0.0033(17) 0.016(2) -0.009(2)
C56 0.050(2) 0.031(2) 0.0209(17) 0.0001(15) 0.0064(17) 0.0031(18)
C57 0.0331(18) 0.0292(18) 0.0170(15) -0.0001(13) -0.0019(13) 0.0010(15)
C58 0.0305(19) 0.050(2) 0.0255(19) 0.0018(17) 0.0043(15) 0.0088(18)
C59 0.0234(16) 0.0322(19) 0.0228(16) -0.0029(15) -0.0013(13) 0.0027(14)
C60 0.0234(17) 0.037(2) 0.0266(18) 0.0049(15) -0.0034(14) 0.0015(15)
C61 0.0227(16) 0.0241(17) 0.0351(19) 0.0029(15) -0.0042(14) -0.0013(14)
C62 0.0239(19) 0.045(3) 0.071(3) 0.029(2) 0.001(2) 0.0027(18)
C63 0.0194(14) 0.0322(18) 0.0215(16) 0.0024(14) 0.0036(12) 0.0013(14)
C79 0.0184(15) 0.0294(18) 0.0269(17) -0.0012(14) -0.0002(13) 0.0031(14)
C80 0.0223(16) 0.0289(18) 0.0239(17) 0.0008(14) -0.0011(13) -0.0017(14)
C81 0.0259(16) 0.0346(19) 0.0265(18) 0.0014(15) -0.0003(14) -0.0044(15)
C82 0.0261(17) 0.043(2) 0.0291(18) -0.0003(17) 0.0064(15) 0.0009(17)
C83 0.0265(17) 0.042(2) 0.0246(17) -0.0052(16) -0.0002(14) 0.0058(16)
C84 0.0237(15) 0.035(2) 0.0291(19) -0.0051(15) -0.0026(14) 0.0035(15)
C85 0.0253(16) 0.0257(17) 0.0251(17) -0.0001(14) 0.0048(14) -0.0033(14)
C86 0.0341(19) 0.0313(19) 0.0295(18) -0.0016(16) -0.0007(16) -0.0025(16)
C87 0.039(2) 0.037(2) 0.035(2) -0.0035(17) -0.0083(17) -0.0005(18)
C88 0.0272(17) 0.0291(18) 0.0307(18) -0.0024(15) 0.0017(14) -0.0007(15)
C89 0.0320(19) 0.034(2) 0.040(2) 0.0041(17) -0.0033(17) -0.0046(17)
C39 0.040(3) 0.047(3) 0.028(3) 0.009(2) -0.010(2) -0.014(2)
C40 0.037(3) 0.060(4) 0.049(3) -0.018(3) 0.007(3) -0.011(3)
C41 0.042(3) 0.077(5) 0.056(4) -0.022(3) 0.001(3) -0.015(3)
C42 0.032(2) 0.051(3) 0.035(2) -0.004(3) -0.011(2) -0.008(3)
C43 0.040(3) 0.065(4) 0.041(3) -0.006(3) -0.007(2) -0.003(3)
C64 0.024(2) 0.033(2) 0.025(2) -0.002(2) 0.0054(19) 0.0016(18)
C65 0.022(2) 0.038(3) 0.035(3) -0.003(3) 0.004(2) 0.0086(19)
C66 0.021(3) 0.043(3) 0.037(3) 0.007(3) 0.002(2) 0.008(3)
C67 0.023(2) 0.035(2) 0.025(2) 0.002(2) -0.0020(17) 0.0018(18)
C68 0.020(2) 0.033(2) 0.019(2) 0.0062(19) 0.0054(17) 0.0003(17)
C69 0.030(2) 0.035(3) 0.030(2) -0.005(2) 0.0020(19) 0.009(2)
C70 0.031(3) 0.039(4) 0.031(3) -0.009(3) -0.001(3) 0.002(3)
C71 0.047(3) 0.065(4) 0.041(3) -0.015(3) 0.008(2) -0.002(3)
C72 0.044(3) 0.039(3) 0.037(3) -0.010(2) 0.005(2) -0.001(2)
C73 0.059(4) 0.036(4) 0.047(4) 0.002(3) 0.013(4) 0.001(3)
C74 0.0179(18) 0.032(2) 0.0226(19) 0.0015(18) -0.0012(15) -0.0007(17)
C75 0.026(3) 0.030(4) 0.025(4) 0.002(3) 0.000(3) -0.001(3)
C76 0.030(2) 0.037(3) 0.054(3) -0.016(2) -0.001(2) 0.001(2)
C77 0.027(2) 0.031(3) 0.029(2) 0.002(2) -0.0029(18) -0.004(2)
C78 0.028(3) 0.043(4) 0.034(3) 0.005(2) 0.002(3) -0.004(3)
C90 0.019(4) 0.032(4) 0.036(5) -0.009(3) -0.010(4) 0.008(3)
C91 0.026(3) 0.040(4) 0.038(4) -0.007(3) -0.002(3) 0.004(3)
C92 0.035(4) 0.067(6) 0.031(4) -0.007(4) -0.002(3) 0.007(4)
C93 0.032(3) 0.035(3) 0.051(4) -0.002(3) -0.005(3) 0.006(3)
C94 0.046(4) 0.027(4) 0.119(9) -0.004(4) -0.008(5) 0.004(3)
C39A 0.043(7) 0.054(7) 0.039(7) 0.003(7) -0.016(7) -0.012(7)
C40A 0.033(9) 0.051(10) 0.039(10) 0.007(9) -0.020(9) -0.011(9)
C41A 0.040(12) 0.059(13) 0.046(12) 0.001(11) -0.001(10) -0.005(11)
C42A 0.040(7) 0.054(8) 0.048(7) -0.003(7) -0.025(7) -0.015(7)
C43A 0.046(10) 0.067(11) 0.041(10) 0.001(10) -0.010(9) -0.019(9)
C64A 0.025(6) 0.036(6) 0.022(6) -0.004(6) 0.001(6) -0.004(5)
C65A 0.023(6) 0.034(6) 0.025(7) -0.005(6) 0.006(6) 0.007(6)
C66A 0.020(7) 0.041(7) 0.031(7) 0.003(7) 0.002(6) -0.001(7)
C67A 0.029(6) 0.040(6) 0.033(6) -0.002(6) 0.002(6) -0.007(6)
C68A 0.020(6) 0.032(6) 0.031(6) 0.002(6) -0.001(6) -0.008(5)
C69A 0.014(5) 0.028(6) 0.028(6) -0.007(6) -0.001(5) -0.002(6)
C70A 0.041(7) 0.033(7) 0.030(7) -0.008(7) -0.004(7) 0.005(7)
C71A 0.039(13) 0.033(12) 0.044(12) 0.000(10) 0.005(12) -0.008(11)
C72A 0.027(7) 0.032(8) 0.027(7) -0.004(7) 0.006(7) -0.002(7)
C73A 0.046(11) 0.023(10) 0.044(11) -0.009(9) -0.002(9) -0.005(10)
C74A 0.026(6) 0.041(7) 0.034(7) 0.003(7) 0.000(6) 0.001(7)
C75A 0.034(7) 0.043(7) 0.037(7) -0.002(7) -0.003(6) -0.003(7)
C76A 0.015(10) 0.023(12) 0.032(15) 0.002(12) 0.005(11) 0.001(9)
C77A 0.023(8) 0.031(8) 0.027(7) -0.002(7) -0.003(8) -0.003(7)
C78A 0.033(10) 0.048(11) 0.032(10) -0.004(9) -0.001(8) -0.011(9)
C90A 0.023(7) 0.035(7) 0.025(7) -0.009(5) -0.004(5) 0.005(6)
C91A 0.041(5) 0.034(5) 0.033(5) -0.006(4) -0.005(4) 0.004(5)
C92A 0.055(10) 0.039(7) 0.036(10) -0.009(6) -0.010(8) 0.010(8)
C93A 0.042(5) 0.032(5) 0.030(5) -0.003(4) -0.009(4) 0.005(5)
C94A 0.081(10) 0.047(8) 0.064(10) 0.016(7) -0.024(8) -0.030(8)

loop_
_atom_type_symbol
_atom_type_description
_atom_type_scat_dispersion_real
_atom_type_scat_dispersion_imag
_atom_type_scat_source
C C 0.0181 0.0091 'International Tables Vol C Tables 4.2.6.8 and 6.1.1.4'
H H 0.0000 0.0000 'International Tables Vol C Tables 4.2.6.8 and 6.1.1.4'
Ca Ca 0.3641 1.2855 'International Tables Vol C Tables 4.2.6.8 and 6.1.1.4'
Mg Mg 0.1719 0.1771 'International Tables Vol C Tables 4.2.6.8 and 6.1.1.4'
N N 0.0311 0.0180 'International Tables Vol C Tables 4.2.6.8 and 6.1.1.4'

loop_
_exptl_crystal_face_index_h
_exptl_crystal_face_index_k
_exptl_crystal_face_index_l
_exptl_crystal_face_perp_dist
-2 -1 0 0.0710
2 1 -1 0.0572
0 1 2 0.0660
6 3 -16 0.0445
9 0 -14 0.0552
0 0 -1 0.0222
-1 0 1 0.0870
-4 0 -18 0.0363
2 -4 -16 0.0379
0 -1 -1 0.0524
-2 -2 1 0.0576
3 -5 15 0.0503
2 -2 18 0.0471
8 -2 15 0.0393
-13 1 6 0.0997
10 2 13 0.0442
12 2 7 0.0425
-10 6 1 0.1048

loop_
_geom_angle_atom_site_label_1
_geom_angle_atom_site_label_2
_geom_angle_atom_site_label_3
_geom_angle
_geom_angle_site_symmetry_1
_geom_angle_site_symmetry_3
_geom_angle_publ_flag
N3 Ca1 N4 78.22(11) . . ?
N3 Ca1 C45 143.98(10) . . ?
N3 Ca1 C46 164.41(12) . . ?
N3 Ca1 C47 140.34(13) . . ?
N3 Ca1 C48 114.37(12) . . ?
N3 Ca1 C49 104.78(11) . . ?
N3 Ca1 C50 117.57(11) . . ?
N4 Ca1 C45 136.64(11) . . ?
N4 Ca1 C46 114.43(11) . . ?
N4 Ca1 C47 108.81(12) . . ?
N4 Ca1 C48 124.77(12) . . ?
N4 Ca1 C49 153.45(12) . . ?
N4 Ca1 C50 164.21(11) . . ?
C46 Ca1 C45 27.52(11) . . ?
C46 Ca1 C50 50.06(11) . . ?
C47 Ca1 C45 50.13(11) . . ?
C47 Ca1 C46 29.24(12) . . ?
C47 Ca1 C49 52.19(12) . . ?
C47 Ca1 C50 59.67(11) . . ?
C48 Ca1 C45 58.58(11) . . ?
C48 Ca1 C46 51.42(12) . . ?
C48 Ca1 C47 29.37(13) . . ?
C48 Ca1 C49 29.64(13) . . ?
C48 Ca1 C50 50.96(11) . . ?
C49 Ca1 C45 49.90(11) . . ?
C49 Ca1 C46 59.76(12) . . ?
C49 Ca1 C50 28.32(11) . . ?
C50 Ca1 C45 27.94(10) . . ?
N1 Mg1 C44 144.88(14) . . ?
N1 Mg1 C45 118.86(12) . . ?
N1 Mg1 C50 105.50(12) . . ?
N1 Mg1 C51 111.13(13) . . ?
N1 Mg1 C52 139.79(12) . . ?
N1 Mg1 C57 165.21(12) . . ?
N2 Mg1 N1 93.04(13) . . ?
N2 Mg1 C44 109.13(13) . . ?
N2 Mg1 C45 138.09(13) . . ?
N2 Mg1 C50 161.46(13) . . ?
N2 Mg1 C51 140.51(14) . . ?
N2 Mg1 C52 113.04(12) . . ?
N2 Mg1 C57 101.29(12) . . ?
C44 Mg1 C45 30.25(11) . . ?
C44 Mg1 C50 54.82(11) . . ?
C44 Mg1 C52 54.91(12) . . ?
C44 Mg1 C57 31.22(13) . . ?
C50 Mg1 C45 29.39(11) . . ?
C50 Mg1 C52 51.57(11) . . ?
C50 Mg1 C57 60.20(11) . . ?
C51 Mg1 C44 68.11(13) . . ?
C51 Mg1 C45 54.57(12) . . ?
C51 Mg1 C50 30.66(12) . . ?
C51 Mg1 C52 31.35(12) . . ?
C51 Mg1 C57 54.86(12) . . ?
C52 Mg1 C45 59.81(11) . . ?
C52 Mg1 C57 28.88(11) . . ?
C57 Mg1 C45 50.85(11) . . ?
C1 N1 Mg1 122.6(3) . . ?
C1 N1 C12 124.7(3) . . ?
C12 N1 Mg1 112.5(2) . . ?
C3 N2 Mg1 124.1(3) . . ?
C3 N2 C28 123.7(3) . . ?
C28 N2 Mg1 112.0(2) . . ?
C59 N3 Ca1 132.2(2) . . ?
C59 N3 C63 121.0(3) . . ?
C63 N3 Ca1 106.1(2) . . ?
C61 N4 Ca1 130.6(2) . . ?
C61 N4 C79 118.6(3) . . ?
C79 N4 Ca1 110.8(2) . . ?
N1 C1 C2 122.9(4) . . ?
N1 C1 C4 127.0(3) . . ?
C2 C1 C4 110.1(3) . . ?
C1 C2 H2 112.1 . . ?
C3 C2 C1 135.8(4) . . ?
C3 C2 H2 112.1 . . ?
N2 C3 C2 121.5(3) . . ?
N2 C3 C8 127.2(3) . . ?
C2 C3 C8 111.3(3) . . ?
C5 C4 C1 117.4(3) . . ?
C5 C4 C6 107.7(4) . . ?
C5 C4 C7 105.7(4) . . ?
C6 C4 C1 108.9(4) . . ?
C6 C4 C7 107.0(4) . . ?
C7 C4 C1 109.7(4) . . ?
C4 C5 H5A 109.5 . . ?
C4 C5 H5B 109.5 . . ?
C4 C5 H5C 109.5 . . ?
H5A C5 H5B 109.5 . . ?
H5A C5 H5C 109.5 . . ?
H5B C5 H5C 109.5 . . ?
C4 C6 H6A 109.5 . . ?
C4 C6 H6B 109.5 . . ?
C4 C6 H6C 109.5 . . ?
H6A C6 H6B 109.5 . . ?
H6A C6 H6C 109.5 . . ?
H6B C6 H6C 109.5 . . ?
C4 C7 H7A 109.5 . . ?
C4 C7 H7B 109.5 . . ?
C4 C7 H7C 109.5 . . ?
H7A C7 H7B 109.5 . . ?
H7A C7 H7C 109.5 . . ?
H7B C7 H7C 109.5 . . ?
C9 C8 C3 109.1(3) . . ?
C10 C8 C3 109.3(4) . . ?
C10 C8 C9 107.0(4) . . ?
C11 C8 C3 118.6(3) . . ?
C11 C8 C9 105.7(4) . . ?
C11 C8 C10 106.5(4) . . ?
C8 C9 H9A 109.5 . . ?
C8 C9 H9B 109.5 . . ?
C8 C9 H9C 109.5 . . ?
H9A C9 H9B 109.5 . . ?
H9A C9 H9C 109.5 . . ?
H9B C9 H9C 109.5 . . ?
C8 C10 H10A 109.5 . . ?
C8 C10 H10B 109.5 . . ?
C8 C10 H10C 109.5 . . ?
H10A C10 H10B 109.5 . . ?
H10A C10 H10C 109.5 . . ?
H10B C10 H10C 109.5 . . ?
C8 C11 H11A 109.5 . . ?
C8 C11 H11B 109.5 . . ?
C8 C11 H11C 109.5 . . ?
H11A C11 H11B 109.5 . . ?
H11A C11 H11C 109.5 . . ?
H11B C11 H11C 109.5 . . ?
C13 C12 N1 120.1(4) . . ?
C13 C12 C17 120.2(4) . . ?
C17 C12 N1 119.5(4) . . ?
C12 C13 C18 122.6(4) . . ?
C14 C13 C12 118.3(4) . . ?
C14 C13 C18 119.1(4) . . ?
C13 C14 H14 119.2 . . ?
C15 C14 C13 121.7(4) . . ?
C15 C14 H14 119.2 . . ?
C14 C15 H15 120.2 . . ?
C14 C15 C16 119.6(4) . . ?
C16 C15 H15 120.2 . . ?
C15 C16 H16 119.1 . . ?
C15 C16 C17 121.8(4) . . ?
C17 C16 H16 119.1 . . ?
C12 C17 C23 120.9(4) . . ?
C16 C17 C12 118.5(4) . . ?
C16 C17 C23 120.6(4) . . ?
C13 C18 H18 106.9 . . ?
C13 C18 C19 111.9(4) . . ?
C13 C18 C21 113.4(4) . . ?
C19 C18 H18 106.9 . . ?
C19 C18 C21 110.5(4) . . ?
C21 C18 H18 106.9 . . ?
C18 C19 H19A 108.5 . . ?
C18 C19 H19B 108.5 . . ?
C18 C19 C20 115.0(4) . . ?
H19A C19 H19B 107.5 . . ?
C20 C19 H19A 108.5 . . ?
C20 C19 H19B 108.5 . . ?
C19 C20 H20A 109.5 . . ?
C19 C20 H20B 109.5 . . ?
C19 C20 H20C 109.5 . . ?
H20A C20 H20B 109.5 . . ?
H20A C20 H20C 109.5 . . ?
H20B C20 H20C 109.5 . . ?
C18 C21 H21A 108.9 . . ?
C18 C21 H21B 108.9 . . ?
H21A C21 H21B 107.7 . . ?
C22 C21 C18 113.4(4) . . ?
C22 C21 H21A 108.9 . . ?
C22 C21 H21B 108.9 . . ?
C21 C22 H22A 109.5 . . ?
C21 C22 H22B 109.5 . . ?
C21 C22 H22C 109.5 . . ?
H22A C22 H22B 109.5 . . ?
H22A C22 H22C 109.5 . . ?
H22B C22 H22C 109.5 . . ?
C17 C23 H23 107.1 . . ?
C17 C23 C24 115.0(4) . . ?
C17 C23 C26 111.2(4) . . ?
C24 C23 H23 107.1 . . ?
C26 C23 H23 107.1 . . ?
C26 C23 C24 108.8(4) . . ?
C23 C24 H24A 108.2 . . ?
C23 C24 H24B 108.2 . . ?
H24A C24 H24B 107.3 . . ?
C25 C24 C23 116.4(4) . . ?
C25 C24 H24A 108.2 . . ?
C25 C24 H24B 108.2 . . ?
C24 C25 H25A 109.5 . . ?
C24 C25 H25B 109.5 . . ?
C24 C25 H25C 109.5 . . ?
H25A C25 H25B 109.5 . . ?
H25A C25 H25C 109.5 . . ?
H25B C25 H25C 109.5 . . ?
C23 C26 H26A 109.0 . . ?
C23 C26 H26B 109.0 . . ?
H26A C26 H26B 107.8 . . ?
C27 C26 C23 113.1(4) . . ?
C27 C26 H26A 109.0 . . ?
C27 C26 H26B 109.0 . . ?
C26 C27 H27A 109.5 . . ?
C26 C27 H27B 109.5 . . ?
C26 C27 H27C 109.5 . . ?
H27A C27 H27B 109.5 . . ?
H27A C27 H27C 109.5 . . ?
H27B C27 H27C 109.5 . . ?
C29 C28 N2 119.6(4) . . ?
C29 C28 C33 121.7(4) . . ?
C33 C28 N2 118.5(4) . . ?
C28 C29 C34 123.0(4) . . ?
C30 C29 C28 117.6(4) . . ?
C30 C29 C34 119.5(4) . . ?
C29 C30 H30 119.3 . . ?
C31 C30 C29 121.4(5) . . ?
C31 C30 H30 119.3 . . ?
C30 C31 H31 119.7 . . ?
C32 C31 C30 120.6(4) . . ?
C32 C31 H31 119.7 . . ?
C31 C32 H32 119.4 . . ?
C31 C32 C33 121.3(5) . . ?
C33 C32 H32 119.4 . . ?
C28 C33 C39 120.6(4) . . ?
C28 C33 C39A 121.3(14) . . ?
C32 C33 C28 117.3(5) . . ?
C32 C33 C39 122.0(5) . . ?
C32 C33 C39A 119.8(14) . . ?
C29 C34 H34 106.5 . . ?
C29 C34 C35 112.6(4) . . ?
C29 C34 C37 113.2(4) . . ?
C35 C34 H34 106.5 . . ?
C35 C34 C37 111.0(4) . . ?
C37 C34 H34 106.5 . . ?
C34 C35 H35A 108.7 . . ?
C34 C35 H35B 108.7 . . ?
H35A C35 H35B 107.6 . . ?
C36 C35 C34 114.0(4) . . ?
C36 C35 H35A 108.7 . . ?
C36 C35 H35B 108.7 . . ?
C35 C36 H36A 109.5 . . ?
C35 C36 H36B 109.5 . . ?
C35 C36 H36C 109.5 . . ?
H36A C36 H36B 109.5 . . ?
H36A C36 H36C 109.5 . . ?
H36B C36 H36C 109.5 . . ?
C34 C37 H37A 108.4 . . ?
C34 C37 H37B 108.4 . . ?
H37A C37 H37B 107.4 . . ?
C38 C37 C34 115.7(4) . . ?
C38 C37 H37A 108.4 . . ?
C38 C37 H37B 108.4 . . ?
C37 C38 H38A 109.5 . . ?
C37 C38 H38B 109.5 . . ?
C37 C38 H38C 109.5 . . ?
H38A C38 H38B 109.5 . . ?
H38A C38 H38C 109.5 . . ?
H38B C38 H38C 109.5 . . ?
Mg1 C44 H44 128(3) . . ?
C45 C44 Mg1 92.0(2) . . ?
C45 C44 H44 114(3) . . ?
C45 C44 C57 114.3(3) . . ?
C57 C44 Mg1 90.2(2) . . ?
C57 C44 H44 115(3) . . ?
Mg1 C45 Ca1 146.45(14) . . ?
C44 C45 Ca1 131.9(3) . . ?
C44 C45 Mg1 57.80(19) . . ?
C46 C45 Ca1 68.5(2) . . ?
C46 C45 Mg1 137.8(3) . . ?
C46 C45 C44 125.4(4) . . ?
C46 C45 C50 118.9(3) . . ?
C50 C45 Ca1 74.1(2) . . ?
C50 C45 Mg1 73.8(2) . . ?
C50 C45 C44 115.5(3) . . ?
Ca1 C46 H46 125(3) . . ?
C45 C46 Ca1 84.0(2) . . ?
C45 C46 H46 115(3) . . ?
C45 C46 C47 121.7(4) . . ?
C47 C46 Ca1 72.4(2) . . ?
C47 C46 H46 122(3) . . ?
Ca1 C47 H47 115(3) . . ?
C46 C47 Ca1 78.4(2) . . ?
C46 C47 H47 122(3) . . ?
C48 C47 Ca1 74.5(2) . . ?
C48 C47 C46 119.0(4) . . ?
C48 C47 H47 119(3) . . ?
Ca1 C48 H48 117(3) . . ?
C47 C48 Ca1 76.1(2) . . ?
C47 C48 H48 122(3) . . ?
C47 C48 C49 120.8(4) . . ?
C49 C48 Ca1 77.3(2) . . ?
C49 C48 H48 117(3) . . ?
Ca1 C49 H49 119(3) . . ?
C48 C49 Ca1 73.1(2) . . ?
C48 C49 H49 121(3) . . ?
C48 C49 C50 120.9(4) . . ?
C50 C49 Ca1 83.2(2) . . ?
C50 C49 H49 118(3) . . ?
Mg1 C50 Ca1 153.05(14) . . ?
C45 C50 Ca1 78.0(2) . . ?
C45 C50 Mg1 76.8(2) . . ?
C49 C50 Ca1 68.5(2) . . ?
C49 C50 Mg1 133.2(3) . . ?
C49 C50 C45 118.0(4) . . ?
C49 C50 C51 126.3(4) . . ?
C51 C50 Ca1 128.6(3) . . ?
C51 C50 Mg1 57.07(19) . . ?
C51 C50 C45 115.5(3) . . ?
Mg1 C51 H51 124(3) . . ?
C50 C51 Mg1 92.3(2) . . ?
C50 C51 H51 118(3) . . ?
C50 C51 C52 115.1(3) . . ?
C52 C51 Mg1 91.6(2) . . ?
C52 C51 H51 113(3) . . ?
C51 C52 Mg1 57.05(19) . . ?
C53 C52 Mg1 135.7(3) . . ?
C53 C52 C51 125.5(4) . . ?
C53 C52 C57 119.1(4) . . ?
C57 C52 Mg1 76.2(2) . . ?
C57 C52 C51 115.4(3) . . ?
C52 C53 H53 117(3) . . ?
C52 C53 C54 120.7(4) . . ?
C54 C53 H53 122(3) . . ?
C53 C54 H54 119(4) . . ?
C55 C54 C53 119.6(4) . . ?
C55 C54 H54 121(3) . . ?
C54 C55 H55 121(3) . . ?
C56 C55 C54 120.2(4) . . ?
C56 C55 H55 119(3) . . ?
C55 C56 H56 127(5) . . ?
C55 C56 C57 120.7(4) . . ?
C57 C56 H56 113(5) . . ?
C44 C57 Mg1 58.58(19) . . ?
C52 C57 Mg1 74.9(2) . . ?
C52 C57 C44 115.9(3) . . ?
C56 C57 Mg1 137.9(3) . . ?
C56 C57 C44 124.6(4) . . ?
C56 C57 C52 119.5(4) . . ?
H58A C58 H58B 109.5 . . ?
H58A C58 H58C 109.5 . . ?
H58B C58 H58C 109.5 . . ?
C59 C58 H58A 109.5 . . ?
C59 C58 H58B 109.5 . . ?
C59 C58 H58C 109.5 . . ?
N3 C59 C58 122.0(3) . . ?
N3 C59 C60 123.5(3) . . ?
C60 C59 C58 114.6(3) . . ?
C59 C60 H60 115.1 . . ?
C61 C60 C59 129.8(4) . . ?
C61 C60 H60 115.1 . . ?
N4 C61 C60 124.6(3) . . ?
N4 C61 C62 120.1(4) . . ?
C60 C61 C62 115.4(4) . . ?
C61 C62 H62A 109.5 . . ?
C61 C62 H62B 109.5 . . ?
C61 C62 H62C 109.5 . . ?
H62A C62 H62B 109.5 . . ?
H62A C62 H62C 109.5 . . ?
H62B C62 H62C 109.5 . . ?
C64 C63 N3 119.9(4) . . ?
C64 C63 C68 121.7(4) . . ?
C68 C63 N3 118.2(3) . . ?
C64A C63 N3 122.9(10) . . ?
C68A C63 N3 117.5(9) . . ?
C68A C63 C64A 119.5(13) . . ?
C80 C79 N4 119.2(3) . . ?
C84 C79 N4 120.0(3) . . ?
C84 C79 C80 120.7(3) . . ?
C79 C80 C85 119.8(3) . . ?
C81 C80 C79 118.2(3) . . ?
C81 C80 C85 122.0(3) . . ?
C80 C81 H81 119.4 . . ?
C82 C81 C80 121.3(4) . . ?
C82 C81 H81 119.4 . . ?
C81 C82 H82 120.0 . . ?
C83 C82 C81 120.1(4) . . ?
C83 C82 H82 120.0 . . ?
C82 C83 H83 119.5 . . ?
C82 C83 C84 120.9(4) . . ?
C84 C83 H83 119.5 . . ?
C79 C84 C90 122.0(7) . . ?
C79 C84 C90A 119.0(10) . . ?
C83 C84 C79 118.8(4) . . ?
C83 C84 C90 119.2(7) . . ?
C83 C84 C90A 121.2(11) . . ?
C80 C85 H85 106.4 . . ?
C80 C85 C86 113.7(3) . . ?
C80 C85 C88 112.4(3) . . ?
C86 C85 H85 106.4 . . ?
C86 C85 C88 111.1(3) . . ?
C88 C85 H85 106.4 . . ?
C85 C86 H86A 108.7 . . ?
C85 C86 H86B 108.7 . . ?
H86A C86 H86B 107.6 . . ?
C87 C86 C85 114.1(3) . . ?
C87 C86 H86A 108.7 . . ?
C87 C86 H86B 108.7 . . ?
C86 C87 H87A 109.5 . . ?
C86 C87 H87B 109.5 . . ?
C86 C87 H87C 109.5 . . ?
H87A C87 H87B 109.5 . . ?
H87A C87 H87C 109.5 . . ?
H87B C87 H87C 109.5 . . ?
C85 C88 H88A 108.6 . . ?
C85 C88 H88B 108.6 . . ?
H88A C88 H88B 107.5 . . ?
C89 C88 C85 114.8(3) . . ?
C89 C88 H88A 108.6 . . ?
C89 C88 H88B 108.6 . . ?
C88 C89 H89A 109.5 . . ?
C88 C89 H89B 109.5 . . ?
C88 C89 H89C 109.5 . . ?
H89A C89 H89B 109.5 . . ?
H89A C89 H89C 109.5 . . ?
H89B C89 H89C 109.5 . . ?
C33 C39 H39 105.9 . . ?
C33 C39 C40 114.2(6) . . ?
C40 C39 H39 105.9 . . ?
C42 C39 C33 117.3(5) . . ?
C42 C39 H39 105.9 . . ?
C42 C39 C40 106.7(5) . . ?
C39 C40 H40A 108.3 . . ?
C39 C40 H40B 108.3 . . ?
H40A C40 H40B 107.4 . . ?
C41 C40 C39 116.0(6) . . ?
C41 C40 H40A 108.3 . . ?
C41 C40 H40B 108.3 . . ?
C40 C41 H41A 109.5 . . ?
C40 C41 H41B 109.5 . . ?
C40 C41 H41C 109.5 . . ?
H41A C41 H41B 109.5 . . ?
H41A C41 H41C 109.5 . . ?
H41B C41 H41C 109.5 . . ?
C39 C42 H42A 109.7 . . ?
C39 C42 H42B 109.7 . . ?
H42A C42 H42B 108.2 . . ?
C43 C42 C39 110.0(5) . . ?
C43 C42 H42A 109.7 . . ?
C43 C42 H42B 109.7 . . ?
C42 C43 H43A 109.5 . . ?
C42 C43 H43B 109.5 . . ?
C42 C43 H43C 109.5 . . ?
H43A C43 H43B 109.5 . . ?
H43A C43 H43C 109.5 . . ?
H43B C43 H43C 109.5 . . ?
C63 C64 C65 117.7(5) . . ?
C63 C64 C69 121.1(4) . . ?
C65 C64 C69 121.2(5) . . ?
C64 C65 H65 119.4 . . ?
C66 C65 C64 121.1(6) . . ?
C66 C65 H65 119.4 . . ?
C65 C66 H66 119.7 . . ?
C65 C66 C67 120.6(6) . . ?
C67 C66 H66 119.7 . . ?
C66 C67 H67 119.5 . . ?
C66 C67 C68 121.0(5) . . ?
C68 C67 H67 119.5 . . ?
C63 C68 C74 125.4(4) . . ?
C67 C68 C63 117.7(4) . . ?
C67 C68 C74 116.4(4) . . ?
C64 C69 H69 106.4 . . ?
C64 C69 C70 115.1(4) . . ?
C70 C69 H69 106.4 . . ?
C72 C69 C64 111.3(5) . . ?
C72 C69 H69 106.4 . . ?
C72 C69 C70 110.6(5) . . ?
C69 C70 H70A 108.8 . . ?
C69 C70 H70B 108.8 . . ?
H70A C70 H70B 107.7 . . ?
C71 C70 C69 113.7(6) . . ?
C71 C70 H70A 108.8 . . ?
C71 C70 H70B 108.8 . . ?
C70 C71 H71A 109.5 . . ?
C70 C71 H71B 109.5 . . ?
C70 C71 H71C 109.5 . . ?
H71A C71 H71B 109.5 . . ?
H71A C71 H71C 109.5 . . ?
H71B C71 H71C 109.5 . . ?
C69 C72 H72A 108.2 . . ?
C69 C72 H72B 108.2 . . ?
C69 C72 C73 116.4(5) . . ?
H72A C72 H72B 107.3 . . ?
C73 C72 H72A 108.2 . . ?
C73 C72 H72B 108.2 . . ?
C72 C73 H73A 109.5 . . ?
C72 C73 H73B 109.5 . . ?
C72 C73 H73C 109.5 . . ?
H73A C73 H73B 109.5 . . ?
H73A C73 H73C 109.5 . . ?
H73B C73 H73C 109.5 . . ?
C68 C74 H74 105.7 . . ?
C68 C74 C75 117.6(6) . . ?
C68 C74 C77 111.1(4) . . ?
C75 C74 H74 105.7 . . ?
C75 C74 C77 110.1(5) . . ?
C77 C74 H74 105.7 . . ?
C74 C75 H75A 108.8 . . ?
C74 C75 H75B 108.8 . . ?
H75A C75 H75B 107.7 . . ?
C76 C75 C74 113.6(9) . . ?
C76 C75 H75A 108.8 . . ?
C76 C75 H75B 108.8 . . ?
C75 C76 H76A 109.5 . . ?
C75 C76 H76B 109.5 . . ?
C75 C76 H76C 109.5 . . ?
H76A C76 H76B 109.5 . . ?
H76A C76 H76C 109.5 . . ?
H76B C76 H76C 109.5 . . ?
C74 C77 H77A 108.9 . . ?
C74 C77 H77B 108.9 . . ?
H77A C77 H77B 107.7 . . ?
C78 C77 C74 113.3(5) . . ?
C78 C77 H77A 108.9 . . ?
C78 C77 H77B 108.9 . . ?
C77 C78 H78A 109.5 . . ?
C77 C78 H78B 109.5 . . ?
C77 C78 H78C 109.5 . . ?
H78A C78 H78B 109.5 . . ?
H78A C78 H78C 109.5 . . ?
H78B C78 H78C 109.5 . . ?
C84 C90 H90 106.2 . . ?
C84 C90 C91 114.8(8) . . ?
C84 C90 C93 108.6(9) . . ?
C91 C90 H90 106.2 . . ?
C91 C90 C93 114.1(9) . . ?
C93 C90 H90 106.2 . . ?
C90 C91 H91A 107.9 . . ?
C90 C91 H91B 107.9 . . ?
H91A C91 H91B 107.2 . . ?
C92 C91 C90 117.4(8) . . ?
C92 C91 H91A 107.9 . . ?
C92 C91 H91B 107.9 . . ?
C91 C92 H92A 109.5 . . ?
C91 C92 H92B 109.5 . . ?
C91 C92 H92C 109.5 . . ?
H92A C92 H92B 109.5 . . ?
H92A C92 H92C 109.5 . . ?
H92B C92 H92C 109.5 . . ?
C90 C93 H93A 109.2 . . ?
C90 C93 H93B 109.2 . . ?
H93A C93 H93B 107.9 . . ?
C94 C93 C90 112.2(7) . . ?
C94 C93 H93A 109.2 . . ?
C94 C93 H93B 109.2 . . ?
C93 C94 H94A 109.5 . . ?
C93 C94 H94B 109.5 . . ?
C93 C94 H94C 109.5 . . ?
H94A C94 H94B 109.5 . . ?
H94A C94 H94C 109.5 . . ?
H94B C94 H94C 109.5 . . ?
C33 C39A H39A 113.8 . . ?
C33 C39A C40A 98.5(18) . . ?
C33 C39A C42A 104(3) . . ?
C40A C39A H39A 113.8 . . ?
C42A C39A H39A 113.8 . . ?
C42A C39A C40A 112(2) . . ?
C39A C40A H40C 111.4 . . ?
C39A C40A H40D 111.4 . . ?
H40C C40A H40D 109.2 . . ?
C41A C40A C39A 102(2) . . ?
C41A C40A H40C 111.4 . . ?
C41A C40A H40D 111.4 . . ?
C40A C41A H41D 109.5 . . ?
C40A C41A H41E 109.5 . . ?
C40A C41A H41F 109.5 . . ?
H41D C41A H41E 109.5 . . ?
H41D C41A H41F 109.5 . . ?
H41E C41A H41F 109.5 . . ?
C39A C42A H42C 106.3 . . ?
C39A C42A H42D 106.3 . . ?
C39A C42A C43A 124(3) . . ?
H42C C42A H42D 106.4 . . ?
C43A C42A H42C 106.3 . . ?
C43A C42A H42D 106.3 . . ?
C42A C43A H43D 109.5 . . ?
C42A C43A H43E 109.5 . . ?
C42A C43A H43F 109.5 . . ?
H43D C43A H43E 109.5 . . ?
H43D C43A H43F 109.5 . . ?
H43E C43A H43F 109.5 . . ?
C63 C64A C65A 118(2) . . ?
C63 C64A C69A 123.7(16) . . ?
C65A C64A C69A 118.3(19) . . ?
C64A C65A H65A 118.5 . . ?
C66A C65A C64A 123(3) . . ?
C66A C65A H65A 118.5 . . ?
C65A C66A H66A 121.4 . . ?
C67A C66A C65A 117(3) . . ?
C67A C66A H66A 121.4 . . ?
C66A C67A H67A 118.9 . . ?
C66A C67A C68A 122(3) . . ?
C68A C67A H67A 118.9 . . ?
C63 C68A C67A 120.2(19) . . ?
C63 C68A C74A 119.7(16) . . ?
C67A C68A C74A 120.1(18) . . ?
C64A C69A H69A 106.0 . . ?
C64A C69A C70A 113(2) . . ?
C64A C69A C72A 114.3(18) . . ?
C70A C69A H69A 106.0 . . ?
C70A C69A C72A 110.9(19) . . ?
C72A C69A H69A 106.0 . . ?
C69A C70A H70C 110.0 . . ?
C69A C70A H70D 110.0 . . ?
C69A C70A C71A 109(2) . . ?
H70C C70A H70D 108.3 . . ?
C71A C70A H70C 110.0 . . ?
C71A C70A H70D 110.0 . . ?
C70A C71A H71D 109.5 . . ?
C70A C71A H71E 109.5 . . ?
C70A C71A H71F 109.5 . . ?
H71D C71A H71E 109.5 . . ?
H71D C71A H71F 109.5 . . ?
H71E C71A H71F 109.5 . . ?
C69A C72A H72C 108.4 . . ?
C69A C72A H72D 108.4 . . ?
C69A C72A C73A 116(2) . . ?
H72C C72A H72D 107.4 . . ?
C73A C72A H72C 108.4 . . ?
C73A C72A H72D 108.4 . . ?
C72A C73A H73D 109.5 . . ?
C72A C73A H73E 109.5 . . ?
C72A C73A H73F 109.5 . . ?
H73D C73A H73E 109.5 . . ?
H73D C73A H73F 109.5 . . ?
H73E C73A H73F 109.5 . . ?
C68A C74A H74A 108.2 . . ?
C75A C74A C68A 113(2) . . ?
C75A C74A H74A 108.2 . . ?
C75A C74A C77A 110(2) . . ?
C77A C74A C68A 109(2) . . ?
C77A C74A H74A 108.2 . . ?
C74A C75A H75C 109.5 . . ?
C74A C75A H75D 109.5 . . ?
H75C C75A H75D 108.1 . . ?
C76A C75A C74A 111(3) . . ?
C76A C75A H75C 109.5 . . ?
C76A C75A H75D 109.5 . . ?
C75A C76A H76D 109.5 . . ?
C75A C76A H76E 109.5 . . ?
C75A C76A H76F 109.5 . . ?
H76D C76A H76E 109.5 . . ?
H76D C76A H76F 109.5 . . ?
H76E C76A H76F 109.5 . . ?
C74A C77A H77C 107.6 . . ?
C74A C77A H77D 107.6 . . ?
C74A C77A C78A 119(2) . . ?
H77C C77A H77D 107.0 . . ?
C78A C77A H77C 107.6 . . ?
C78A C77A H77D 107.6 . . ?
C77A C78A H78D 109.5 . . ?
C77A C78A H78E 109.5 . . ?
C77A C78A H78F 109.5 . . ?
H78D C78A H78E 109.5 . . ?
H78D C78A H78F 109.5 . . ?
H78E C78A H78F 109.5 . . ?
C84 C90A H90A 105.5 . . ?
C84 C90A C93A 115.8(14) . . ?
C91A C90A C84 114.4(15) . . ?
C91A C90A H90A 105.5 . . ?
C91A C90A C93A 109.2(14) . . ?
C93A C90A H90A 105.5 . . ?
C90A C91A H91C 108.9 . . ?
C90A C91A H91D 108.9 . . ?
H91C C91A H91D 107.7 . . ?
C92A C91A C90A 113.5(12) . . ?
C92A C91A H91C 108.9 . . ?
C92A C91A H91D 108.9 . . ?
C91A C92A H92D 109.5 . . ?
C91A C92A H92E 109.5 . . ?
C91A C92A H92F 109.5 . . ?
H92D C92A H92E 109.5 . . ?
H92D C92A H92F 109.5 . . ?
H92E C92A H92F 109.5 . . ?
C90A C93A H93C 107.8 . . ?
C90A C93A H93D 107.8 . . ?
H93C C93A H93D 107.2 . . ?
C94A C93A C90A 117.9(12) . . ?
C94A C93A H93C 107.8 . . ?
C94A C93A H93D 107.8 . . ?
C93A C94A H94D 109.5 . . ?
C93A C94A H94E 109.5 . . ?
C93A C94A H94F 109.5 . . ?
H94D C94A H94E 109.5 . . ?
H94D C94A H94F 109.5 . . ?
H94E C94A H94F 109.5 . . ?

loop_
_geom_bond_atom_site_label_1
_geom_bond_atom_site_label_2
_geom_bond_distance
_geom_bond_site_symmetry_2
_geom_bond_publ_flag
Ca1 N3 2.338(3) . ?
Ca1 N4 2.341(3) . ?
Ca1 C45 3.015(4) . ?
Ca1 C46 2.821(4) . ?
Ca1 C47 2.745(4) . ?
Ca1 C48 2.724(4) . ?
Ca1 C49 2.777(4) . ?
Ca1 C50 2.964(4) . ?
Mg1 N1 2.128(3) . ?
Mg1 N2 2.109(3) . ?
Mg1 C44 2.426(4) . ?
Mg1 C45 2.866(4) . ?
Mg1 C50 2.826(4) . ?
Mg1 C51 2.374(4) . ?
Mg1 C52 2.827(4) . ?
Mg1 C57 2.843(4) . ?
N1 C1 1.333(5) . ?
N1 C12 1.441(5) . ?
N2 C3 1.339(5) . ?
N2 C28 1.439(5) . ?
N3 C59 1.318(5) . ?
N3 C63 1.429(4) . ?
N4 C61 1.337(5) . ?
N4 C79 1.434(4) . ?
C1 C2 1.408(6) . ?
C1 C4 1.589(5) . ?
C2 H2 0.9500 . ?
C2 C3 1.404(6) . ?
C3 C8 1.585(5) . ?
C4 C5 1.537(6) . ?
C4 C6 1.545(7) . ?
C4 C7 1.554(7) . ?
C5 H5A 0.9800 . ?
C5 H5B 0.9800 . ?
C5 H5C 0.9800 . ?
C6 H6A 0.9800 . ?
C6 H6B 0.9800 . ?
C6 H6C 0.9800 . ?
C7 H7A 0.9800 . ?
C7 H7B 0.9800 . ?
C7 H7C 0.9800 . ?
C8 C9 1.552(6) . ?
C8 C10 1.540(7) . ?
C8 C11 1.532(6) . ?
C9 H9A 0.9800 . ?
C9 H9B 0.9800 . ?
C9 H9C 0.9800 . ?
C10 H10A 0.9800 . ?
C10 H10B 0.9800 . ?
C10 H10C 0.9800 . ?
C11 H11A 0.9800 . ?
C11 H11B 0.9800 . ?
C11 H11C 0.9800 . ?
C12 C13 1.413(6) . ?
C12 C17 1.421(6) . ?
C13 C14 1.405(6) . ?
C13 C18 1.523(6) . ?
C14 H14 0.9500 . ?
C14 C15 1.377(8) . ?
C15 H15 0.9500 . ?
C15 C16 1.379(8) . ?
C16 H16 0.9500 . ?
C16 C17 1.393(6) . ?
C17 C23 1.520(6) . ?
C18 H18 1.0000 . ?
C18 C19 1.537(6) . ?
C18 C21 1.542(6) . ?
C19 H19A 0.9900 . ?
C19 H19B 0.9900 . ?
C19 C20 1.540(9) . ?
C20 H20A 0.9800 . ?
C20 H20B 0.9800 . ?
C20 H20C 0.9800 . ?
C21 H21A 0.9900 . ?
C21 H21B 0.9900 . ?
C21 C22 1.513(8) . ?
C22 H22A 0.9800 . ?
C22 H22B 0.9800 . ?
C22 H22C 0.9800 . ?
C23 H23 1.0000 . ?
C23 C24 1.541(6) . ?
C23 C26 1.541(6) . ?
C24 H24A 0.9900 . ?
C24 H24B 0.9900 . ?
C24 C25 1.522(7) . ?
C25 H25A 0.9800 . ?
C25 H25B 0.9800 . ?
C25 H25C 0.9800 . ?
C26 H26A 0.9900 . ?
C26 H26B 0.9900 . ?
C26 C27 1.519(7) . ?
C27 H27A 0.9800 . ?
C27 H27B 0.9800 . ?
C27 H27C 0.9800 . ?
C28 C29 1.408(6) . ?
C28 C33 1.418(6) . ?
C29 C30 1.391(6) . ?
C29 C34 1.524(6) . ?
C30 H30 0.9500 . ?
C30 C31 1.381(8) . ?
C31 H31 0.9500 . ?
C31 C32 1.370(9) . ?
C32 H32 0.9500 . ?
C32 C33 1.400(7) . ?
C33 C39 1.534(8) . ?
C33 C39A 1.53(2) . ?
C34 H34 1.0000 . ?
C34 C35 1.538(6) . ?
C34 C37 1.544(6) . ?
C35 H35A 0.9900 . ?
C35 H35B 0.9900 . ?
C35 C36 1.530(8) . ?
C36 H36A 0.9800 . ?
C36 H36B 0.9800 . ?
C36 H36C 0.9800 . ?
C37 H37A 0.9900 . ?
C37 H37B 0.9900 . ?
C37 C38 1.523(6) . ?
C38 H38A 0.9800 . ?
C38 H38B 0.9800 . ?
C38 H38C 0.9800 . ?
C44 H44 1.00(6) . ?
C44 C45 1.444(5) . ?
C44 C57 1.474(6) . ?
C45 C46 1.401(6) . ?
C45 C50 1.444(5) . ?
C46 H46 1.02(5) . ?
C46 C47 1.407(6) . ?
C47 H47 0.90(5) . ?
C47 C48 1.386(6) . ?
C48 H48 0.98(6) . ?
C48 C49 1.408(6) . ?
C49 H49 0.97(5) . ?
C49 C50 1.416(5) . ?
C50 C51 1.442(5) . ?
C51 H51 0.99(5) . ?
C51 C52 1.472(5) . ?
C52 C53 1.391(6) . ?
C52 C57 1.414(5) . ?
C53 H53 0.93(6) . ?
C53 C54 1.405(6) . ?
C54 H54 1.00(6) . ?
C54 C55 1.386(7) . ?
C55 H55 0.97(6) . ?
C55 C56 1.385(7) . ?
C56 H56 0.89(8) . ?
C56 C57 1.398(6) . ?
C58 H58A 0.9800 . ?
C58 H58B 0.9800 . ?
C58 H58C 0.9800 . ?
C58 C59 1.526(5) . ?
C59 C60 1.412(5) . ?
C60 H60 0.9500 . ?
C60 C61 1.391(6) . ?
C61 C62 1.507(5) . ?
C62 H62A 0.9800 . ?
C62 H62B 0.9800 . ?
C62 H62C 0.9800 . ?
C63 C64 1.405(6) . ?
C63 C68 1.417(6) . ?
C63 C64A 1.417(18) . ?
C63 C68A 1.382(17) . ?
C79 C80 1.425(5) . ?
C79 C84 1.407(5) . ?
C80 C81 1.392(5) . ?
C80 C85 1.529(5) . ?
C81 H81 0.9500 . ?
C81 C82 1.392(6) . ?
C82 H82 0.9500 . ?
C82 C83 1.385(6) . ?
C83 H83 0.9500 . ?
C83 C84 1.398(6) . ?
C84 C90 1.527(11) . ?
C84 C90A 1.541(18) . ?
C85 H85 1.0000 . ?
C85 C86 1.542(5) . ?
C85 C88 1.544(5) . ?
C86 H86A 0.9900 . ?
C86 H86B 0.9900 . ?
C86 C87 1.520(6) . ?
C87 H87A 0.9800 . ?
C87 H87B 0.9800 . ?
C87 H87C 0.9800 . ?
C88 H88A 0.9900 . ?
C88 H88B 0.9900 . ?
C88 C89 1.521(6) . ?
C89 H89A 0.9800 . ?
C89 H89B 0.9800 . ?
C89 H89C 0.9800 . ?
C39 H39 1.0000 . ?
C39 C40 1.564(8) . ?
C39 C42 1.512(8) . ?
C40 H40A 0.9900 . ?
C40 H40B 0.9900 . ?
C40 C41 1.525(9) . ?
C41 H41A 0.9800 . ?
C41 H41B 0.9800 . ?
C41 H41C 0.9800 . ?
C42 H42A 0.9900 . ?
C42 H42B 0.9900 . ?
C42 C43 1.510(9) . ?
C43 H43A 0.9800 . ?
C43 H43B 0.9800 . ?
C43 H43C 0.9800 . ?
C64 C65 1.406(7) . ?
C64 C69 1.528(8) . ?
C65 H65 0.9500 . ?
C65 C66 1.377(8) . ?
C66 H66 0.9500 . ?
C66 C67 1.381(7) . ?
C67 H67 0.9500 . ?
C67 C68 1.400(6) . ?
C68 C74 1.533(7) . ?
C69 H69 1.0000 . ?
C69 C70 1.556(8) . ?
C69 C72 1.525(7) . ?
C70 H70A 0.9900 . ?
C70 H70B 0.9900 . ?
C70 C71 1.508(10) . ?
C71 H71A 0.9800 . ?
C71 H71B 0.9800 . ?
C71 H71C 0.9800 . ?
C72 H72A 0.9900 . ?
C72 H72B 0.9900 . ?
C72 C73 1.530(9) . ?
C73 H73A 0.9800 . ?
C73 H73B 0.9800 . ?
C73 H73C 0.9800 . ?
C74 H74 1.0000 . ?
C74 C75 1.537(12) . ?
C74 C77 1.539(7) . ?
C75 H75A 0.9900 . ?
C75 H75B 0.9900 . ?
C75 C76 1.525(15) . ?
C76 H76A 0.9800 . ?
C76 H76B 0.9800 . ?
C76 H76C 0.9800 . ?
C77 H77A 0.9900 . ?
C77 H77B 0.9900 . ?
C77 C78 1.525(8) . ?
C78 H78A 0.9800 . ?
C78 H78B 0.9800 . ?
C78 H78C 0.9800 . ?
C90 H90 1.0000 . ?
C90 C91 1.535(12) . ?
C90 C93 1.537(13) . ?
C91 H91A 0.9900 . ?
C91 H91B 0.9900 . ?
C91 C92 1.533(10) . ?
C92 H92A 0.9800 . ?
C92 H92B 0.9800 . ?
C92 H92C 0.9800 . ?
C93 H93A 0.9900 . ?
C93 H93B 0.9900 . ?
C93 C94 1.511(10) . ?
C94 H94A 0.9800 . ?
C94 H94B 0.9800 . ?
C94 H94C 0.9800 . ?
C39A H39A 1.0000 . ?
C39A C40A 1.54(2) . ?
C39A C42A 1.53(2) . ?
C40A H40C 0.9900 . ?
C40A H40D 0.9900 . ?
C40A C41A 1.53(2) . ?
C41A H41D 0.9800 . ?
C41A H41E 0.9800 . ?
C41A H41F 0.9800 . ?
C42A H42C 0.9900 . ?
C42A H42D 0.9900 . ?
C42A C43A 1.55(2) . ?
C43A H43D 0.9800 . ?
C43A H43E 0.9800 . ?
C43A H43F 0.9800 . ?
C64A C65A 1.42(2) . ?
C64A C69A 1.53(3) . ?
C65A H65A 0.9500 . ?
C65A C66A 1.378(12) . ?
C66A H66A 0.9500 . ?
C66A C67A 1.375(12) . ?
C67A H67A 0.9500 . ?
C67A C68A 1.40(2) . ?
C68A C74A 1.58(4) . ?
C69A H69A 1.0000 . ?
C69A C70A 1.541(18) . ?
C69A C72A 1.550(19) . ?
C70A H70C 0.9900 . ?
C70A H70D 0.9900 . ?
C70A C71A 1.61(4) . ?
C71A H71D 0.9800 . ?
C71A H71E 0.9800 . ?
C71A H71F 0.9800 . ?
C72A H72C 0.9900 . ?
C72A H72D 0.9900 . ?
C72A C73A 1.55(3) . ?
C73A H73D 0.9800 . ?
C73A H73E 0.9800 . ?
C73A H73F 0.9800 . ?
C74A H74A 1.0000 . ?
C74A C75A 1.528(19) . ?
C74A C77A 1.538(19) . ?
C75A H75C 0.9900 . ?
C75A H75D 0.9900 . ?
C75A C76A 1.51(6) . ?
C76A H76D 0.9800 . ?
C76A H76E 0.9800 . ?
C76A H76F 0.9800 . ?
C77A H77C 0.9900 . ?
C77A H77D 0.9900 . ?
C77A C78A 1.55(4) . ?
C78A H78D 0.9800 . ?
C78A H78E 0.9800 . ?
C78A H78F 0.9800 . ?
C90A H90A 1.0000 . ?
C90A C91A 1.532(17) . ?
C90A C93A 1.554(17) . ?
C91A H91C 0.9900 . ?
C91A H91D 0.9900 . ?
C91A C92A 1.514(15) . ?
C92A H92D 0.9800 . ?
C92A H92E 0.9800 . ?
C92A H92F 0.9800 . ?
C93A H93C 0.9900 . ?
C93A H93D 0.9900 . ?
C93A C94A 1.527(15) . ?
C94A H94D 0.9800 . ?
C94A H94E 0.9800 . ?
C94A H94F 0.9800 . ?

loop_
_geom_torsion_atom_site_label_1
_geom_torsion_atom_site_label_2
_geom_torsion_atom_site_label_3
_geom_torsion_atom_site_label_4
_geom_torsion
_geom_torsion_site_symmetry_1
_geom_torsion_site_symmetry_2
_geom_torsion_site_symmetry_3
_geom_torsion_site_symmetry_4
_geom_torsion_publ_flag
Ca1 N3 C59 C58 174.9(3) . . . . ?
Ca1 N3 C59 C60 -4.7(6) . . . . ?
Ca1 N3 C63 C64 105.9(4) . . . . ?
Ca1 N3 C63 C68 -69.0(4) . . . . ?
Ca1 N3 C63 C64A 78.1(15) . . . . ?
Ca1 N3 C63 C68A -97.6(15) . . . . ?
Ca1 N4 C61 C60 9.0(6) . . . . ?
Ca1 N4 C61 C62 -169.3(3) . . . . ?
Ca1 N4 C79 C80 -102.4(3) . . . . ?
Ca1 N4 C79 C84 74.6(4) . . . . ?
Ca1 C45 C46 C47 64.9(4) . . . . ?
Ca1 C45 C50 Mg1 170.31(11) . . . . ?
Ca1 C45 C50 C49 -57.5(3) . . . . ?
Ca1 C45 C50 C51 127.2(3) . . . . ?
Ca1 C46 C47 C48 64.8(3) . . . . ?
Ca1 C47 C48 C49 65.7(4) . . . . ?
Ca1 C48 C49 C50 71.0(3) . . . . ?
Ca1 C49 C50 Mg1 160.8(3) . . . . ?
Ca1 C49 C50 C45 62.4(3) . . . . ?
Ca1 C49 C50 C51 -122.8(4) . . . . ?
Ca1 C50 C51 Mg1 147.3(2) . . . . ?
Ca1 C50 C51 C52 54.5(4) . . . . ?
Mg1 N1 C1 C2 -1.7(6) . . . . ?
Mg1 N1 C1 C4 178.8(3) . . . . ?
Mg1 N1 C12 C13 81.3(4) . . . . ?
Mg1 N1 C12 C17 -93.3(4) . . . . ?
Mg1 N2 C3 C2 -1.7(5) . . . . ?
Mg1 N2 C3 C8 177.9(3) . . . . ?
Mg1 N2 C28 C29 82.6(4) . . . . ?
Mg1 N2 C28 C33 -93.1(4) . . . . ?
Mg1 C44 C45 Ca1 -139.3(2) . . . . ?
Mg1 C44 C45 C46 128.7(4) . . . . ?
Mg1 C44 C45 C50 -48.2(3) . . . . ?
Mg1 C44 C57 C52 50.6(3) . . . . ?
Mg1 C44 C57 C56 -129.4(4) . . . . ?
Mg1 C45 C46 Ca1 -154.0(3) . . . . ?
Mg1 C45 C46 C47 -89.1(5) . . . . ?
Mg1 C45 C50 Ca1 -170.31(11) . . . . ?
Mg1 C45 C50 C49 132.2(3) . . . . ?
Mg1 C45 C50 C51 -43.1(3) . . . . ?
Mg1 C50 C51 C52 -92.8(3) . . . . ?
Mg1 C51 C52 C53 125.8(4) . . . . ?
Mg1 C51 C52 C57 -51.5(3) . . . . ?
Mg1 C52 C53 C54 -99.2(5) . . . . ?
Mg1 C52 C57 C44 -43.1(3) . . . . ?
Mg1 C52 C57 C56 136.9(3) . . . . ?
N1 C1 C2 C3 0.9(8) . . . . ?
N1 C1 C4 C5 3.2(7) . . . . ?
N1 C1 C4 C6 -119.4(5) . . . . ?
N1 C1 C4 C7 123.8(4) . . . . ?
N1 C12 C13 C14 -177.2(4) . . . . ?
N1 C12 C13 C18 4.1(6) . . . . ?
N1 C12 C17 C16 175.8(4) . . . . ?
N1 C12 C17 C23 -4.9(6) . . . . ?
N2 C3 C8 C9 121.7(4) . . . . ?
N2 C3 C8 C10 -121.5(4) . . . . ?
N2 C3 C8 C11 0.8(6) . . . . ?
N2 C28 C29 C30 179.9(3) . . . . ?
N2 C28 C29 C34 -0.6(6) . . . . ?
N2 C28 C33 C32 178.1(4) . . . . ?
N2 C28 C33 C39 -6.1(6) . . . . ?
N2 C28 C33 C39A -16.3(17) . . . . ?
N3 C59 C60 C61 -3.2(7) . . . . ?
N3 C63 C64 C65 -172.3(5) . . . . ?
N3 C63 C64 C69 6.4(7) . . . . ?
N3 C63 C68 C67 170.5(4) . . . . ?
N3 C63 C68 C74 -17.9(7) . . . . ?
N3 C63 C64A C65A -175.1(18) . . . . ?
N3 C63 C64A C69A 13(3) . . . . ?
N3 C63 C68A C67A 173(2) . . . . ?
N3 C63 C68A C74A -6(3) . . . . ?
N4 C79 C80 C81 174.5(3) . . . . ?
N4 C79 C80 C85 -6.7(5) . . . . ?
N4 C79 C84 C83 -176.4(3) . . . . ?
N4 C79 C84 C90 2.4(7) . . . . ?
N4 C79 C84 C90A 14.9(11) . . . . ?
C1 N1 C12 C13 -102.7(5) . . . . ?
C1 N1 C12 C17 82.6(5) . . . . ?
C1 C2 C3 N2 1.1(8) . . . . ?
C1 C2 C3 C8 -178.6(5) . . . . ?
C2 C1 C4 C5 -176.4(4) . . . . ?
C2 C1 C4 C6 61.0(5) . . . . ?
C2 C1 C4 C7 -55.8(5) . . . . ?
C2 C3 C8 C9 -58.6(5) . . . . ?
C2 C3 C8 C10 58.1(4) . . . . ?
C2 C3 C8 C11 -179.6(4) . . . . ?
C3 N2 C28 C29 -103.1(4) . . . . ?
C3 N2 C28 C33 81.2(5) . . . . ?
C4 C1 C2 C3 -179.5(5) . . . . ?
C12 N1 C1 C2 -177.2(4) . . . . ?
C12 N1 C1 C4 3.2(6) . . . . ?
C12 C13 C14 C15 1.8(6) . . . . ?
C12 C13 C18 C19 83.4(5) . . . . ?
C12 C13 C18 C21 -150.8(4) . . . . ?
C12 C17 C23 C24 -154.9(4) . . . . ?
C12 C17 C23 C26 80.8(5) . . . . ?
C13 C12 C17 C16 1.2(6) . . . . ?
C13 C12 C17 C23 -179.6(4) . . . . ?
C13 C14 C15 C16 0.3(7) . . . . ?
C13 C18 C19 C20 63.1(5) . . . . ?
C13 C18 C21 C22 165.5(4) . . . . ?
C14 C13 C18 C19 -95.4(5) . . . . ?
C14 C13 C18 C21 30.5(5) . . . . ?
C14 C15 C16 C17 -1.8(7) . . . . ?
C15 C16 C17 C12 1.0(7) . . . . ?
C15 C16 C17 C23 -178.2(4) . . . . ?
C16 C17 C23 C24 24.3(6) . . . . ?
C16 C17 C23 C26 -100.0(5) . . . . ?
C17 C12 C13 C14 -2.5(6) . . . . ?
C17 C12 C13 C18 178.7(4) . . . . ?
C17 C23 C24 C25 61.2(7) . . . . ?
C17 C23 C26 C27 -161.4(4) . . . . ?
C18 C13 C14 C15 -179.4(4) . . . . ?
C19 C18 C21 C22 -67.9(6) . . . . ?
C21 C18 C19 C20 -64.3(6) . . . . ?
C24 C23 C26 C27 70.9(6) . . . . ?
C26 C23 C24 C25 -173.2(5) . . . . ?
C28 N2 C3 C2 -175.2(4) . . . . ?
C28 N2 C3 C8 4.3(6) . . . . ?
C28 C29 C30 C31 3.1(6) . . . . ?
C28 C29 C34 C35 -154.7(4) . . . . ?
C28 C29 C34 C37 78.5(5) . . . . ?
C28 C33 C39 C40 -163.7(5) . . . . ?
C28 C33 C39 C42 70.4(7) . . . . ?
C28 C33 C39A C40A -148.1(14) . . . . ?
C28 C33 C39A C42A 97(2) . . . . ?
C29 C28 C33 C32 2.5(6) . . . . ?
C29 C28 C33 C39 178.3(4) . . . . ?
C29 C28 C33 C39A 168.1(16) . . . . ?
C29 C30 C31 C32 0.3(7) . . . . ?
C29 C34 C35 C36 165.1(4) . . . . ?
C29 C34 C37 C38 66.8(5) . . . . ?
C30 C29 C34 C35 24.7(5) . . . . ?
C30 C29 C34 C37 -102.1(4) . . . . ?
C30 C31 C32 C33 -2.5(7) . . . . ?
C31 C32 C33 C28 1.0(7) . . . . ?
C31 C32 C33 C39 -174.7(5) . . . . ?
C31 C32 C33 C39A -164.8(17) . . . . ?
C32 C33 C39 C40 11.9(7) . . . . ?
C32 C33 C39 C42 -114.0(6) . . . . ?
C32 C33 C39A C40A 17(3) . . . . ?
C32 C33 C39A C42A -97.8(19) . . . . ?
C33 C28 C29 C30 -4.5(6) . . . . ?
C33 C28 C29 C34 174.9(4) . . . . ?
C33 C39 C40 C41 67.4(8) . . . . ?
C33 C39 C42 C43 -145.1(6) . . . . ?
C33 C39A C40A C41A 173(3) . . . . ?
C33 C39A C42A C43A 93(4) . . . . ?
C34 C29 C30 C31 -176.4(4) . . . . ?
C35 C34 C37 C38 -60.9(6) . . . . ?
C37 C34 C35 C36 -66.9(5) . . . . ?
C44 C45 C46 Ca1 126.9(4) . . . . ?
C44 C45 C46 C47 -168.2(4) . . . . ?
C44 C45 C50 Ca1 -129.3(3) . . . . ?
C44 C45 C50 Mg1 41.0(3) . . . . ?
C44 C45 C50 C49 173.3(3) . . . . ?
C44 C45 C50 C51 -2.1(5) . . . . ?
C45 C44 C57 Mg1 -92.2(3) . . . . ?
C45 C44 C57 C52 -41.6(5) . . . . ?
C45 C44 C57 C56 138.4(4) . . . . ?
C45 C46 C47 Ca1 -70.9(4) . . . . ?
C45 C46 C47 C48 -6.2(6) . . . . ?
C45 C50 C51 Mg1 52.4(3) . . . . ?
C45 C50 C51 C52 -40.4(5) . . . . ?
C46 C45 C50 Ca1 53.6(3) . . . . ?
C46 C45 C50 Mg1 -136.1(3) . . . . ?
C46 C45 C50 C49 -3.8(5) . . . . ?
C46 C45 C50 C51 -179.2(3) . . . . ?
C46 C47 C48 Ca1 -66.9(4) . . . . ?
C46 C47 C48 C49 -1.1(6) . . . . ?
C47 C48 C49 Ca1 -65.2(4) . . . . ?
C47 C48 C49 C50 5.8(6) . . . . ?
C48 C49 C50 Ca1 -65.6(3) . . . . ?
C48 C49 C50 Mg1 95.2(4) . . . . ?
C48 C49 C50 C45 -3.2(6) . . . . ?
C48 C49 C50 C51 171.6(4) . . . . ?
C49 C50 C51 Mg1 -122.4(4) . . . . ?
C49 C50 C51 C52 144.7(4) . . . . ?
C50 C45 C46 Ca1 -56.3(3) . . . . ?
C50 C45 C46 C47 8.6(6) . . . . ?
C50 C51 C52 Mg1 93.3(3) . . . . ?
C50 C51 C52 C53 -141.0(4) . . . . ?
C50 C51 C52 C57 41.7(5) . . . . ?
C51 C52 C53 C54 -176.1(4) . . . . ?
C51 C52 C57 Mg1 42.6(3) . . . . ?
C51 C52 C57 C44 -0.5(5) . . . . ?
C51 C52 C57 C56 179.5(3) . . . . ?
C52 C53 C54 C55 -3.4(7) . . . . ?
C53 C52 C57 Mg1 -134.9(3) . . . . ?
C53 C52 C57 C44 -178.0(3) . . . . ?
C53 C52 C57 C56 2.0(5) . . . . ?
C53 C54 C55 C56 2.5(8) . . . . ?
C54 C55 C56 C57 0.6(7) . . . . ?
C55 C56 C57 Mg1 97.5(5) . . . . ?
C55 C56 C57 C44 177.1(4) . . . . ?
C55 C56 C57 C52 -2.9(6) . . . . ?
C57 C44 C45 Ca1 -48.2(5) . . . . ?
C57 C44 C45 Mg1 91.1(3) . . . . ?
C57 C44 C45 C46 -140.2(4) . . . . ?
C57 C44 C45 C50 42.9(5) . . . . ?
C57 C52 C53 C54 1.1(6) . . . . ?
C58 C59 C60 C61 177.2(4) . . . . ?
C59 N3 C63 C64 -82.4(5) . . . . ?
C59 N3 C63 C68 102.7(5) . . . . ?
C59 N3 C63 C64A -110.2(15) . . . . ?
C59 N3 C63 C68A 74.1(16) . . . . ?
C59 C60 C61 N4 0.8(7) . . . . ?
C59 C60 C61 C62 179.2(4) . . . . ?
C61 N4 C79 C80 80.0(5) . . . . ?
C61 N4 C79 C84 -103.0(4) . . . . ?
C63 N3 C59 C58 5.7(6) . . . . ?
C63 N3 C59 C60 -173.9(4) . . . . ?
C63 C64 C65 C66 1.6(9) . . . . ?
C63 C64 C69 C70 143.5(6) . . . . ?
C63 C64 C69 C72 -89.7(6) . . . . ?
C63 C68 C74 C75 58.6(8) . . . . ?
C63 C68 C74 C77 -69.5(6) . . . . ?
C63 C64A C65A C66A -1(5) . . . . ?
C63 C64A C69A C70A 70(3) . . . . ?
C63 C64A C69A C72A -162(2) . . . . ?
C63 C68A C74A C75A 101(3) . . . . ?
C63 C68A C74A C77A -136(3) . . . . ?
C79 N4 C61 C60 -173.9(4) . . . . ?
C79 N4 C61 C62 7.8(6) . . . . ?
C79 C80 C81 C82 1.8(6) . . . . ?
C79 C80 C85 C86 -152.5(3) . . . . ?
C79 C80 C85 C88 80.3(4) . . . . ?
C79 C84 C90 C91 -109.7(10) . . . . ?
C79 C84 C90 C93 121.2(9) . . . . ?
C79 C84 C90A C91A -156.1(13) . . . . ?
C79 C84 C90A C93A 75(2) . . . . ?
C80 C79 C84 C83 0.6(6) . . . . ?
C80 C79 C84 C90 179.3(6) . . . . ?
C80 C79 C84 C90A -168.1(10) . . . . ?
C80 C81 C82 C83 0.9(6) . . . . ?
C80 C85 C86 C87 65.2(5) . . . . ?
C80 C85 C88 C89 74.7(4) . . . . ?
C81 C80 C85 C86 26.2(5) . . . . ?
C81 C80 C85 C88 -101.0(4) . . . . ?
C81 C82 C83 C84 -2.8(6) . . . . ?
C82 C83 C84 C79 2.1(6) . . . . ?
C82 C83 C84 C90 -176.7(6) . . . . ?
C82 C83 C84 C90A 170.5(9) . . . . ?
C83 C84 C90 C91 69.1(12) . . . . ?
C83 C84 C90 C93 -60.1(10) . . . . ?
C83 C84 C90A C91A 36(2) . . . . ?
C83 C84 C90A C93A -92.9(17) . . . . ?
C84 C79 C80 C81 -2.5(5) . . . . ?
C84 C79 C80 C85 176.3(3) . . . . ?
C84 C90 C91 C92 -64.7(13) . . . . ?
C84 C90 C93 C94 -166.4(9) . . . . ?
C84 C90A C91A C92A 56(2) . . . . ?
C84 C90A C93A C94A -174.0(17) . . . . ?
C85 C80 C81 C82 -176.9(4) . . . . ?
C86 C85 C88 C89 -53.9(4) . . . . ?
C88 C85 C86 C87 -166.9(3) . . . . ?
C40 C39 C42 C43 85.4(7) . . . . ?
C42 C39 C40 C41 -161.4(6) . . . . ?
C64 C63 C68 C67 -4.3(7) . . . . ?
C64 C63 C68 C74 167.3(5) . . . . ?
C64 C65 C66 C67 -3.5(11) . . . . ?
C64 C69 C70 C71 -65.8(7) . . . . ?
C64 C69 C72 C73 -69.5(6) . . . . ?
C65 C64 C69 C70 -37.8(8) . . . . ?
C65 C64 C69 C72 89.0(6) . . . . ?
C65 C66 C67 C68 1.4(11) . . . . ?
C66 C67 C68 C63 2.4(9) . . . . ?
C66 C67 C68 C74 -170.0(6) . . . . ?
C67 C68 C74 C75 -129.7(6) . . . . ?
C67 C68 C74 C77 102.2(5) . . . . ?
C68 C63 C64 C65 2.3(8) . . . . ?
C68 C63 C64 C69 -179.0(5) . . . . ?
C68 C74 C75 C76 167.9(6) . . . . ?
C68 C74 C77 C78 -54.2(6) . . . . ?
C69 C64 C65 C66 -177.1(7) . . . . ?
C70 C69 C72 C73 59.8(7) . . . . ?
C72 C69 C70 C71 167.1(5) . . . . ?
C75 C74 C77 C78 173.7(7) . . . . ?
C77 C74 C75 C76 -63.5(8) . . . . ?
C91 C90 C93 C94 64.1(14) . . . . ?
C93 C90 C91 C92 61.7(12) . . . . ?
C40A C39A C42A C43A -12(5) . . . . ?
C42A C39A C40A C41A -78(3) . . . . ?
C64A C63 C68A C67A -3(4) . . . . ?
C64A C63 C68A C74A 178(2) . . . . ?
C64A C65A C66A C67A 5(6) . . . . ?
C64A C69A C70A C71A 53(3) . . . . ?
C64A C69A C72A C73A 167(2) . . . . ?
C65A C64A C69A C70A -102(3) . . . . ?
C65A C64A C69A C72A 26(3) . . . . ?
C65A C66A C67A C68A -8(6) . . . . ?
C66A C67A C68A C63 7(5) . . . . ?
C66A C67A C68A C74A -174(3) . . . . ?
C67A C68A C74A C75A -78(3) . . . . ?
C67A C68A C74A C77A 45(3) . . . . ?
C68A C63 C64A C65A 0(3) . . . . ?
C68A C63 C64A C69A -171(2) . . . . ?
C68A C74A C75A C76A -60(3) . . . . ?
C68A C74A C77A C78A 54(3) . . . . ?
C69A C64A C65A C66A 171(3) . . . . ?
C70A C69A C72A C73A -64(3) . . . . ?
C72A C69A C70A C71A -77(3) . . . . ?
C75A C74A C77A C78A 179(2) . . . . ?
C77A C74A C75A C76A 178(3) . . . . ?
C91A C90A C93A C94A 55(2) . . . . ?
C93A C90A C91A C92A -172.7(16) . . . . ?

loop_
_exptl_oxdiff_crystal_face_indexfrac_h
_exptl_oxdiff_crystal_face_indexfrac_k
_exptl_oxdiff_crystal_face_indexfrac_l
_exptl_oxdiff_crystal_face_x
_exptl_oxdiff_crystal_face_y
_exptl_oxdiff_crystal_face_z
-2.0005 -0.9991 -0.0001 0.0442 0.1537 0.0931
2.0004 0.9992 -0.9995 -0.0125 -0.1388 -0.1328
0.0005 1.0005 1.9994 -0.0119 -0.1357 0.0808
6.0552 2.9202 -15.7400 0.3605 -0.2194 -0.9066
9.2062 -0.0479 -14.2209 0.0083 -0.0038 -1.0000
-0.0001 0.0001 -0.9996 0.0317 0.0149 -0.0397
-1.0000 0.0007 0.9997 0.0162 0.0090 0.0870
-4.4534 -0.3841 -17.8788 0.7609 0.4144 -0.4992
2.3269 -3.8870 -16.4915 0.2116 0.6015 -0.7704
-0.0004 -1.0006 -0.9999 -0.0199 0.1208 -0.0412
-2.0008 -1.9998 0.9992 -0.0391 0.2447 0.1313
3.4960 -4.8810 14.7181 -0.8864 0.2127 0.4111
1.9505 -1.6938 18.3152 -0.7622 -0.1410 0.6318
8.0590 -2.2020 14.6383 -0.9641 -0.1791 0.1961
-13.0921 1.2309 6.0768 0.4973 0.0935 0.8625
9.6951 2.1341 12.7599 -0.7591 -0.6490 0.0508
12.4550 2.0084 7.3550 -0.7261 -0.6213 -0.2945
-10.2966 5.7463 0.5305 0.7726 -0.3685 0.5170
